data_7031303
loop_
_publ_author_name
'Scheel, Holger'
'Wiederkehr, Jessica'
'Eichele, Klaus'
'Mayer, Hermann A.'
'Winter, Florian'
'P\"ottgen, Rainer'
'Wesemann, Lars'

_publ_section_title
;
 Dinuclear copper complexes: coordination of Group 14 heteroborates.
;
_journal_issue 31
_journal_name_full 'Dalton transactions (Cambridge, England : 2003)'
_journal_page_first 11867
_journal_page_last 11876
_journal_paper_doi 10.1039/c4dt01242a
_journal_volume 43
_journal_year 2014
_chemical_formula_moiety 'C33 H52 B10 Cu2 N4 P2, C2 H3 N'
_chemical_formula_sum 'C35 H55 B10 Cu2 N5 P2'
_chemical_formula_weight 842.96
_chemical_name_common HS210
_space_group_crystal_system monoclinic
_space_group_IT_number 14
_space_group_name_Hall '-P 2ybc'
_space_group_name_H-M_alt 'P 1 21/c 1'
_symmetry_space_group_name_Hall '-P 2ybc'
_symmetry_space_group_name_H-M 'P 1 21/c 1'
_atom_sites_solution_hydrogens geom
_atom_sites_solution_primary direct
_atom_sites_solution_secondary difmap
_cell_angle_alpha 90
_cell_angle_beta 106.497(2)
_cell_angle_gamma 90
_cell_formula_units_Z 8
_cell_length_a 35.9745(11)
_cell_length_b 11.7365(4)
_cell_length_c 20.8392(6)
_cell_measurement_reflns_used 545
_cell_measurement_temperature 120.(2)
_cell_measurement_theta_max 29.2504
_cell_measurement_theta_min 4.3118
_cell_volume 8436.4(5)
_computing_cell_refinement 'APEX2 v2011.8-0 (Bruker AXS)'
_computing_data_collection 'Bruker APEX2'
_computing_data_reduction 'SAINT V7.68A (Bruker AXS, 2009)'
_computing_structure_refinement 'SHELXL-97 (Sheldrick, 2008)'
_computing_structure_solution 'SHELXS-97 (Sheldrick, 2008)'
_diffrn_ambient_temperature 120.(2)
_diffrn_detector_area_resol_mean 8.3333
_diffrn_measured_fraction_theta_full 0.994
_diffrn_measured_fraction_theta_max 0.994
_diffrn_measurement_device_type 'Bruker APEX-II CCD'
_diffrn_measurement_method '\f and \w scans'
_diffrn_radiation_monochromator graphite
_diffrn_radiation_type MoK\a
_diffrn_radiation_wavelength 0.71073
_diffrn_reflns_av_R_equivalents 0.0615
_diffrn_reflns_av_sigmaI/netI 0.0753
_diffrn_reflns_limit_h_max 47
_diffrn_reflns_limit_h_min -43
_diffrn_reflns_limit_k_max 15
_diffrn_reflns_limit_k_min -10
_diffrn_reflns_limit_l_max 27
_diffrn_reflns_limit_l_min -27
_diffrn_reflns_number 75073
_diffrn_reflns_theta_full 27.89
_diffrn_reflns_theta_max 27.89
_diffrn_reflns_theta_min 1.83
_diffrn_source_type 'fine-focus sealed tube'
_exptl_absorpt_coefficient_mu 1.117
_exptl_absorpt_correction_T_max 0.9001
_exptl_absorpt_correction_T_min 0.7770
_exptl_absorpt_correction_type multi-scan
_exptl_absorpt_process_details 'SADABS V2008/1 (Bruker AXS)'
_exptl_crystal_colour 'clear colourless'
_exptl_crystal_density_diffrn 1.327
_exptl_crystal_density_method 'not measured'
_exptl_crystal_description prism
_exptl_crystal_F_000 3504
_exptl_crystal_size_max 0.165
_exptl_crystal_size_mid 0.135
_exptl_crystal_size_min 0.118
_refine_diff_density_max 2.892
_refine_diff_density_min -0.687
_refine_ls_extinction_method none
_refine_ls_goodness_of_fit_ref 0.988
_refine_ls_hydrogen_treatment constr
_refine_ls_matrix_type full
_refine_ls_number_parameters 975
_refine_ls_number_reflns 20029
_refine_ls_number_restraints 0
_refine_ls_restrained_S_all 0.988
_refine_ls_R_factor_all 0.0892
_refine_ls_R_factor_gt 0.0448
_refine_ls_shift/su_max 0.002
_refine_ls_shift/su_mean 0.000
_refine_ls_structure_factor_coef Fsqd
_refine_ls_weighting_details 'calc w=1/[\s^2^(Fo^2^)+(0.0592P)^2^+0.0000P] where P=(Fo^2^+2Fc^2^)/3'
_refine_ls_weighting_scheme calc
_refine_ls_wR_factor_gt 0.1024
_refine_ls_wR_factor_ref 0.1156
_reflns_number_gt 13201
_reflns_number_total 20029
_reflns_threshold_expression >2sigma(I)
_cod_data_source_file c4dt01242a2.cif
_cod_data_source_block I
_cod_depositor_comments 'Adding full bibliography for 7031303--7031308.cif.'
_cod_database_code 7031303

loop_
_space_group_symop_operation_xyz
'x, y, z'
'-x, y+1/2, -z+1/2'
'-x, -y, -z'
'x, -y-1/2, z-1/2'

loop_
_atom_site_type_symbol
_atom_site_label
_atom_site_fract_x
_atom_site_fract_y
_atom_site_fract_z
_atom_site_U_iso_or_equiv
_atom_site_adp_type
_atom_site_calc_flag
_atom_site_refinement_flags
_atom_site_occupancy
C C1 0.10774(8) 0.7560(2) 0.54341(13) 0.0177(6) Uani d . 1
H H1A 0.1172 0.8026 0.5844 0.021 Uiso calc R 1
H H1B 0.0804 0.7353 0.5385 0.021 Uiso calc R 1
C C2 0.15156(8) 0.9369(2) 0.49704(14) 0.0183(6) Uani d . 1
C C3 0.16266(8) 0.9966(3) 0.44688(14) 0.0207(6) Uani d . 1
C C4 0.19801(9) 1.0537(3) 0.46319(17) 0.0279(7) Uani d . 1
H H4A 0.206 1.0925 0.4293 0.033 Uiso calc R 1
C C5 0.22159(9) 1.0543(3) 0.52844(18) 0.0320(8) Uani d . 1
H H5A 0.2463 1.09 0.5387 0.038 Uiso calc R 1
C C6 0.20959(9) 1.0037(3) 0.57842(17) 0.0306(8) Uani d . 1
H H6 0.2252 1.0091 0.6235 0.037 Uiso calc R 1
C C7 0.17465(9) 0.9445(3) 0.56319(15) 0.0238(7) Uani d . 1
H H7A 0.1665 0.9092 0.5979 0.029 Uiso calc R 1
C C8 0.11375(9) 1.1041(3) 0.36860(17) 0.0301(7) Uani d . 1
H H8A 0.096 1.104 0.3231 0.045 Uiso calc R 1
H H8B 0.1314 1.1694 0.374 0.045 Uiso calc R 1
H H8C 0.0988 1.1096 0.4011 0.045 Uiso calc R 1
C C9 0.15580(10) 0.9808(3) 0.32753(16) 0.0331(8) Uani d . 1
H H9A 0.1365 0.9822 0.2836 0.05 Uiso calc R 1
H H9B 0.1691 0.907 0.334 0.05 Uiso calc R 1
H H9C 0.1747 1.0418 0.3299 0.05 Uiso calc R 1
C C10 0.06843(8) 0.9290(3) 0.45170(15) 0.0216(7) Uani d . 1
C C11 0.04030(8) 0.9162(3) 0.39021(15) 0.0235(7) Uani d . 1
C C12 0.00855(9) 0.9896(3) 0.37385(18) 0.0339(8) Uani d . 1
H H12 -0.0107 0.9818 0.3321 0.041 Uiso calc R 1
C C13 0.00497(10) 1.0737(3) 0.4181(2) 0.0401(9) Uani d . 1
H H13 -0.0166 1.1241 0.4061 0.048 Uiso calc R 1
C C14 0.03214(10) 1.0854(3) 0.47921(19) 0.0379(9) Uani d . 1
H H14A 0.029 1.1425 0.5096 0.045 Uiso calc R 1
C C15 0.06406(9) 1.0139(3) 0.49634(16) 0.0270(7) Uani d . 1
H H15 0.083 1.0224 0.5384 0.032 Uiso calc R 1
C C16 0.04419(10) 0.8746(3) 0.27774(15) 0.0339(8) Uani d . 1
H H16A 0.0468 0.813 0.2475 0.051 Uiso calc R 1
H H16B 0.066 0.9275 0.2839 0.051 Uiso calc R 1
H H16C 0.0198 0.9155 0.2584 0.051 Uiso calc R 1
C C17 0.01138(9) 0.7449(3) 0.33388(18) 0.0351(8) Uani d . 1
H H17A 0.014 0.6845 0.303 0.053 Uiso calc R 1
H H17B -0.0131 0.7857 0.3151 0.053 Uiso calc R 1
H H17C 0.0115 0.7112 0.377 0.053 Uiso calc R 1
C C18 0.18502(8) 0.6722(3) 0.60075(14) 0.0201(6) Uani d . 1
C C19 0.21492(8) 0.6822(3) 0.57003(14) 0.0205(6) Uani d . 1
C C20 0.25073(9) 0.7244(3) 0.60643(16) 0.0259(7) Uani d . 1
H H20 0.2711 0.7301 0.5858 0.031 Uiso calc R 1
C C21 0.25720(9) 0.7580(3) 0.67155(17) 0.0307(7) Uani d . 1
H H21 0.2818 0.7874 0.6956 0.037 Uiso calc R 1
C C22 0.22751(9) 0.7489(3) 0.70290(16) 0.0300(7) Uani d . 1
H H22 0.2319 0.7724 0.7481 0.036 Uiso calc R 1
C C23 0.19197(9) 0.7054(3) 0.66745(15) 0.0250(7) Uani d . 1
H H23 0.172 0.6981 0.6887 0.03 Uiso calc R 1
C C24 0.23165(9) 0.5435(3) 0.49932(16) 0.0251(7) Uani d . 1
H H24A 0.2273 0.5179 0.453 0.038 Uiso calc R 1
H H24B 0.2242 0.4828 0.5255 0.038 Uiso calc R 1
H H24C 0.2591 0.5619 0.5188 0.038 Uiso calc R 1
C C25 0.21776(9) 0.7368(3) 0.45884(16) 0.0262(7) Uani d . 1
H H25A 0.2128 0.7097 0.4127 0.039 Uiso calc R 1
H H25B 0.2452 0.757 0.4767 0.039 Uiso calc R 1
H H25C 0.2017 0.804 0.4596 0.039 Uiso calc R 1
C C26 0.11907(8) 0.5309(3) 0.60421(13) 0.0195(6) Uani d . 1
C C27 0.13605(9) 0.4232(3) 0.61643(15) 0.0245(7) Uani d . 1
C C28 0.12073(9) 0.3408(3) 0.64938(16) 0.0297(7) Uani d . 1
H H28 0.1328 0.2682 0.6584 0.036 Uiso calc R 1
C C29 0.08782(9) 0.3643(3) 0.66918(15) 0.0300(8) Uani d . 1
H H29 0.0771 0.3075 0.6911 0.036 Uiso calc R 1
C C30 0.07072(9) 0.4705(3) 0.65696(15) 0.0269(7) Uani d . 1
H H30 0.048 0.4862 0.6701 0.032 Uiso calc R 1
C C31 0.08643(9) 0.5546(3) 0.62557(14) 0.0227(7) Uani d . 1
H H31 0.075 0.6281 0.6186 0.027 Uiso calc R 1
C C32 0.20448(11) 0.3881(4) 0.6493(2) 0.0702(15) Uani d . 1
H H32A 0.2269 0.374 0.6325 0.105 Uiso calc R 1
H H32B 0.201 0.3235 0.6769 0.105 Uiso calc R 1
H H32C 0.2089 0.4577 0.6764 0.105 Uiso calc R 1
C C33 0.16325(14) 0.3055(3) 0.5465(3) 0.0652(15) Uani d . 1
H H33A 0.1864 0.2938 0.5314 0.098 Uiso calc R 1
H H33B 0.141 0.3211 0.5078 0.098 Uiso calc R 1
H H33C 0.1582 0.2367 0.5694 0.098 Uiso calc R 1
C C34 0.39333(8) 1.2639(2) 0.43696(13) 0.0169(6) Uani d . 1
H H34A 0.4212 1.2794 0.458 0.02 Uiso calc R 1
H H34B 0.3831 1.2228 0.4697 0.02 Uiso calc R 1
C C35 0.34462(8) 1.0876(2) 0.35230(14) 0.0191(6) Uani d . 1
C C36 0.33090(9) 1.0266(3) 0.29237(14) 0.0218(6) Uani d . 1
C C37 0.29542(9) 0.9718(3) 0.27875(16) 0.0292(7) Uani d . 1
H H37 0.2856 0.9327 0.2375 0.035 Uiso calc R 1
C C38 0.27421(9) 0.9733(3) 0.32466(17) 0.0323(8) Uani d . 1
H H38 0.2498 0.9363 0.3145 0.039 Uiso calc R 1
C C39 0.28834(9) 1.0281(3) 0.38477(16) 0.0274(7) Uani d . 1
H H39 0.2741 1.0266 0.4168 0.033 Uiso calc R 1
C C40 0.32329(8) 1.0853(3) 0.39894(15) 0.0217(6) Uani d . 1
H H40 0.3329 1.1233 0.4406 0.026 Uiso calc R 1
C C41 0.37574(10) 0.9111(3) 0.25472(17) 0.0331(8) Uani d . 1
H H41A 0.392 0.9087 0.2242 0.05 Uiso calc R 1
H H41B 0.3569 0.8488 0.244 0.05 Uiso calc R 1
H H41C 0.3921 0.9028 0.3009 0.05 Uiso calc R 1
C C42 0.33389(10) 1.0411(3) 0.17722(15) 0.0359(8) Uani d . 1
H H42A 0.3517 1.0358 0.1495 0.054 Uiso calc R 1
H H42B 0.3223 1.1173 0.1727 0.054 Uiso calc R 1
H H42C 0.3134 0.9839 0.1625 0.054 Uiso calc R 1
C C43 0.42767(8) 1.0772(3) 0.38559(14) 0.0212(6) Uani d . 1
C C44 0.45610(8) 1.0836(3) 0.35146(15) 0.0242(7) Uani d . 1
C C45 0.48632(10) 1.0054(3) 0.36732(18) 0.0340(8) Uani d . 1
H H45 0.5058 1.0085 0.3446 0.041 Uiso calc R 1
C C46 0.48852(10) 0.9232(3) 0.41561(18) 0.0398(9) Uani d . 1
H H46 0.5093 0.8699 0.4254 0.048 Uiso calc R 1
C C47 0.46061(10) 0.9175(3) 0.44999(17) 0.0348(8) Uani d . 1
H H47 0.4624 0.8615 0.4836 0.042 Uiso calc R 1
C C48 0.43023(9) 0.9946(3) 0.43467(15) 0.0251(7) Uani d . 1
H H48 0.411 0.9911 0.4578 0.03 Uiso calc R 1
C C49 0.45355(10) 1.1196(3) 0.23555(16) 0.0359(9) Uani d . 1
H H49A 0.452 1.1798 0.2023 0.054 Uiso calc R 1
H H49B 0.4311 1.0691 0.2205 0.054 Uiso calc R 1
H H49C 0.4774 1.0755 0.2409 0.054 Uiso calc R 1
C C50 0.48801(9) 1.2482(3) 0.32280(19) 0.0386(9) Uani d . 1
H H50A 0.4865 1.3072 0.2889 0.058 Uiso calc R 1
H H50B 0.5118 1.2038 0.3287 0.058 Uiso calc R 1
H H50C 0.4882 1.2841 0.3654 0.058 Uiso calc R 1
C C51 0.31815(8) 1.3660(2) 0.41748(14) 0.0177(6) Uani d . 1
C C52 0.28756(8) 1.3649(2) 0.35904(15) 0.0197(6) Uani d . 1
C C53 0.25045(9) 1.3361(3) 0.36181(17) 0.0277(7) Uani d . 1
H H53 0.2294 1.3361 0.3221 0.033 Uiso calc R 1
C C54 0.24443(9) 1.3077(3) 0.42233(18) 0.0304(8) Uani d . 1
H H54 0.2191 1.288 0.4239 0.036 Uiso calc R 1
C C55 0.27450(10) 1.3074(3) 0.48033(17) 0.0304(8) Uani d . 1
H H55 0.27 1.2866 0.5215 0.036 Uiso calc R 1
C C56 0.31134(9) 1.3374(3) 0.47848(15) 0.0235(7) Uani d . 1
H H56 0.3321 1.3386 0.5186 0.028 Uiso calc R 1
C C57 0.27325(9) 1.4995(3) 0.26809(16) 0.0273(7) Uani d . 1
H H57A 0.2779 1.5185 0.2252 0.041 Uiso calc R 1
H H57B 0.2824 1.562 0.2998 0.041 Uiso calc R 1
H H57C 0.2454 1.4878 0.2614 0.041 Uiso calc R 1
C C58 0.28136(9) 1.3019(3) 0.24575(16) 0.0298(8) Uani d . 1
H H58A 0.2863 1.3234 0.2035 0.045 Uiso calc R 1
H H58B 0.2535 1.2893 0.2382 0.045 Uiso calc R 1
H H58C 0.2955 1.2317 0.2627 0.045 Uiso calc R 1
C C59 0.38635(8) 1.4938(3) 0.48408(13) 0.0169(6) Uani d . 1
C C60 0.37279(8) 1.6054(3) 0.47713(14) 0.0194(6) Uani d . 1
C C61 0.38732(9) 1.6846(3) 0.52817(16) 0.0299(7) Uani d . 1
H H61 0.3777 1.7605 0.5234 0.036 Uiso calc R 1
C C62 0.41551(10) 1.6529(3) 0.58541(16) 0.0317(8) Uani d . 1
H H62 0.4252 1.7066 0.6203 0.038 Uiso calc R 1
C C63 0.42966(9) 1.5425(3) 0.59181(15) 0.0297(8) Uani d . 1
H H63 0.4496 1.5212 0.6306 0.036 Uiso calc R 1
C C64 0.41494(9) 1.4628(3) 0.54216(14) 0.0232(7) Uani d . 1
H H64 0.4243 1.3867 0.5476 0.028 Uiso calc R 1
C C65 0.30744(9) 1.6719(3) 0.43045(18) 0.0370(9) Uani d . 1
H H65A 0.2881 1.6924 0.3885 0.055 Uiso calc R 1
H H65B 0.3127 1.7381 0.4604 0.055 Uiso calc R 1
H H65C 0.2975 1.6093 0.452 0.055 Uiso calc R 1
C C66 0.35660(10) 1.7233(3) 0.37804(16) 0.0332(8) Uani d . 1
H H66A 0.3358 1.7412 0.3375 0.05 Uiso calc R 1
H H66B 0.3793 1.6951 0.3656 0.05 Uiso calc R 1
H H66C 0.3637 1.7921 0.4054 0.05 Uiso calc R 1
C C100 -0.04584(14) 0.6053(4) 0.5410(3) 0.0652(13) Uani d . 1
H H10A -0.0399 0.6246 0.5886 0.098 Uiso calc R 1
H H10B -0.0519 0.5239 0.5349 0.098 Uiso calc R 1
H H10C -0.0682 0.6499 0.5157 0.098 Uiso calc R 1
C C101 -0.01332(11) 0.6308(3) 0.51768(19) 0.0408(9) Uani d . 1
C C200 0.53469(14) 0.3997(5) 0.5973(3) 0.0798(16) Uani d . 1
H H20A 0.5269 0.3531 0.6303 0.12 Uiso calc R 1
H H20B 0.5319 0.4805 0.6068 0.12 Uiso calc R 1
H H20C 0.5618 0.3836 0.6 0.12 Uiso calc R 1
C C201 0.51247(15) 0.3752(5) 0.5366(3) 0.0720(15) Uani d . 1
N N1 0.13646(7) 0.9977(2) 0.37997(12) 0.0227(6) Uani d . 1
N N2 0.04414(7) 0.8256(2) 0.34381(12) 0.0245(6) Uani d . 1
N N3 0.20799(7) 0.6458(2) 0.50039(12) 0.0202(5) Uani d . 1
N N4 0.16951(8) 0.4019(2) 0.59256(15) 0.0327(7) Uani d . 1
N N5 0.45392(7) 1.1718(2) 0.30082(12) 0.0250(6) Uani d . 1
N N6 0.35520(8) 1.0206(2) 0.24733(12) 0.0254(6) Uani d . 1
N N7 0.29448(7) 1.3938(2) 0.29501(11) 0.0192(5) Uani d . 1
N N8 0.34332(7) 1.6359(2) 0.41628(12) 0.0208(5) Uani d . 1
N N100 0.01293(10) 0.6520(3) 0.49912(18) 0.0533(9) Uani d . 1
N N200 0.48985(17) 0.3432(5) 0.4845(3) 0.1074(17) Uani d . 1
B B1 0.09377(9) 0.5553(3) 0.34408(16) 0.0209(7) Uani d . 1
H H1 0.0742 0.5445 0.3769 0.025 Uiso calc R 1
B B2 0.12527(10) 0.6333(3) 0.31274(16) 0.0213(7) Uani d . 1
H H2 0.1311 0.7239 0.3295 0.026 Uiso calc R 1
B B3 0.13876(10) 0.4941(3) 0.35732(16) 0.0211(7) Uani d . 1
H H3 0.1556 0.4731 0.41 0.025 Uiso calc R 1
B B4 0.09483(10) 0.4309(3) 0.30315(17) 0.0238(8) Uani d . 1
H H4 0.0763 0.3596 0.3123 0.029 Uiso calc R 1
B B5 0.08186(10) 0.5646(3) 0.25819(17) 0.0239(8) Uani d . 1
H H5 0.0528 0.6004 0.2312 0.029 Uiso calc R 1
B B6 0.12307(11) 0.5938(3) 0.22769(17) 0.0283(8) Uani d . 1
H H6A 0.1214 0.6613 0.189 0.034 Uiso calc R 1
B B7 0.16395(10) 0.5456(3) 0.29918(17) 0.0242(8) Uani d . 1
H H7 0.1948 0.5747 0.3178 0.029 Uiso calc R 1
B B8 0.14214(10) 0.4022(3) 0.29084(17) 0.0245(8) Uani d . 1
H H8 0.1557 0.3159 0.3023 0.029 Uiso calc R 1
B B9 0.10190(11) 0.4519(3) 0.22068(18) 0.0276(8) Uani d . 1
H H9 0.0833 0.4053 0.1762 0.033 Uiso calc R 1
B B10 0.14920(11) 0.4747(3) 0.22476(17) 0.0289(9) Uani d . 1
H H10 0.166 0.4505 0.1891 0.035 Uiso calc R 1
B B11 0.40978(10) 1.4457(3) 0.24697(17) 0.0226(8) Uani d . 1
H H11 0.4302 1.4555 0.2984 0.027 Uiso calc R 1
B B12 0.37626(10) 1.3716(3) 0.18692(16) 0.0246(8) Uani d . 1
H H12A 0.3686 1.2836 0.1998 0.03 Uiso calc R 1
B B13 0.36625(10) 1.5155(3) 0.21665(16) 0.0211(7) Uani d . 1
H H13A 0.3506 1.5431 0.2534 0.025 Uiso calc R 1
B B14 0.41073(10) 1.5678(3) 0.20282(17) 0.0235(8) Uani d . 1
H H14 0.4309 1.6372 0.2285 0.028 Uiso calc R 1
B B15 0.42054(11) 1.4280(3) 0.17228(18) 0.0270(8) Uani d . 1
H H15A 0.4486 1.3856 0.1735 0.032 Uiso calc R 1
B B16 0.37804(12) 1.4031(3) 0.10318(18) 0.0313(9) Uani d . 1
H H16 0.3776 1.3322 0.067 0.038 Uiso calc R 1
B B17 0.33916(11) 1.4636(4) 0.13494(17) 0.0291(9) Uani d . 1
H H17 0.3078 1.4409 0.1247 0.035 Uiso calc R 1
B B18 0.36390(11) 1.6024(3) 0.14510(16) 0.0263(8) Uani d . 1
H H18 0.3523 1.6913 0.1423 0.032 Uiso calc R 1
B B19 0.40234(11) 1.5406(3) 0.11376(18) 0.0279(8) Uani d . 1
H H19 0.4215 1.5804 0.0861 0.033 Uiso calc R 1
B B20 0.35462(12) 1.5249(3) 0.07334(18) 0.0318(9) Uani d . 1
H H20D 0.3379 1.5483 0.021 0.038 Uiso calc R 1
P P1 0.11094(2) 0.83887(7) 0.47004(4) 0.01689(16) Uani d . 1
P P2 0.13731(2) 0.62587(7) 0.55082(4) 0.01746(16) Uani d . 1
P P3 0.38729(2) 1.17626(7) 0.36161(3) 0.01611(16) Uani d . 1
P P4 0.36696(2) 1.39929(6) 0.41338(3) 0.01524(16) Uani d . 1
Cu Cu1 0.100094(10) 0.73598(3) 0.379185(16) 0.01957(9) Uani d . 1
Cu Cu2 0.146373(10) 0.57985(3) 0.454134(17) 0.02096(9) Uani d . 1
Cu Cu3 0.399626(10) 1.27059(3) 0.279511(17) 0.02037(9) Uani d . 1
Cu Cu4 0.35753(10) 1.44018(3) 0.307264(16) 0.02030(9) Uani d . 1

loop_
_atom_site_aniso_label
_atom_site_aniso_U_11
_atom_site_aniso_U_22
_atom_site_aniso_U_33
_atom_site_aniso_U_12
_atom_site_aniso_U_13
_atom_site_aniso_U_23
C1 0.0187(15) 0.0207(17) 0.0151(13) 0.0041(12) 0.0069(11) 0.0036(12)
C2 0.0161(14) 0.0108(15) 0.0278(15) 0.0014(12) 0.0061(12) -0.0012(13)
C3 0.0210(16) 0.0155(16) 0.0261(15) 0.0048(12) 0.0075(12) 0.0006(13)
C4 0.0277(18) 0.0190(18) 0.0393(18) -0.0034(14) 0.0133(14) 0.0008(15)
C5 0.0240(17) 0.0195(18) 0.048(2) -0.0062(14) 0.0038(15) -0.0025(16)
C6 0.0296(18) 0.0220(19) 0.0323(18) 0.0006(14) -0.0042(14) -0.0019(15)
C7 0.0267(17) 0.0160(17) 0.0278(16) 0.0027(13) 0.0063(13) 0.0006(14)
C8 0.0308(18) 0.0228(19) 0.0357(18) 0.0034(14) 0.0081(14) 0.0096(15)
C9 0.036(2) 0.034(2) 0.0311(17) -0.0032(16) 0.0139(15) 0.0027(16)
C10 0.0171(15) 0.0195(17) 0.0300(16) 0.0021(12) 0.0099(12) 0.0085(14)
C11 0.0188(16) 0.0214(18) 0.0322(16) 0.0019(13) 0.0099(13) 0.0094(14)
C12 0.0216(17) 0.034(2) 0.045(2) 0.0068(15) 0.0081(15) 0.0158(17)
C13 0.0266(19) 0.038(2) 0.060(2) 0.0184(16) 0.0187(17) 0.017(2)
C14 0.041(2) 0.029(2) 0.053(2) 0.0097(17) 0.0276(18) 0.0072(18)
C15 0.0282(18) 0.0215(18) 0.0362(18) 0.0057(14) 0.0171(14) 0.0062(15)
C16 0.0299(19) 0.042(2) 0.0260(16) 0.0038(16) 0.0026(14) 0.0129(16)
C17 0.0178(16) 0.036(2) 0.049(2) -0.0047(15) 0.0048(14) 0.0030(18)
C18 0.0191(15) 0.0168(16) 0.0215(14) 0.0039(12) 0.0011(11) 0.0033(13)
C19 0.0205(16) 0.0152(16) 0.0244(15) 0.0046(12) 0.0041(12) 0.0020(13)
C20 0.0215(16) 0.0167(17) 0.0376(18) 0.0034(13) 0.0052(13) 0.0004(15)
C21 0.0267(17) 0.0183(18) 0.0395(18) 0.0045(14) -0.0033(14) 0.0033(15)
C22 0.0351(19) 0.0232(19) 0.0245(15) 0.0053(15) -0.0032(13) -0.0018(14)
C23 0.0277(17) 0.0229(18) 0.0230(15) 0.0058(13) 0.0050(13) 0.0053(14)
C24 0.0234(17) 0.0198(18) 0.0338(17) 0.0043(13) 0.0107(13) -0.0002(14)
C25 0.0260(17) 0.0227(18) 0.0339(17) 0.0006(14) 0.0149(13) 0.0037(15)
C26 0.0212(15) 0.0215(17) 0.0155(13) -0.0017(12) 0.0044(11) 0.0038(12)
C27 0.0239(16) 0.0241(19) 0.0255(15) 0.0037(13) 0.0068(12) 0.0076(14)
C28 0.0361(19) 0.0203(19) 0.0318(17) 0.0008(15) 0.0080(14) 0.0084(15)
C29 0.037(2) 0.029(2) 0.0274(16) -0.0101(15) 0.0133(14) 0.0014(15)
C30 0.0304(18) 0.030(2) 0.0241(15) -0.0064(15) 0.0137(13) -0.0013(14)
C31 0.0276(17) 0.0232(18) 0.0183(14) 0.0009(13) 0.0078(12) 0.0013(13)
C32 0.032(2) 0.093(4) 0.085(3) 0.024(2) 0.016(2) 0.059(3)
C33 0.089(4) 0.024(2) 0.112(4) 0.006(2) 0.077(3) 0.001(2)
C34 0.0179(14) 0.0192(16) 0.0136(12) 0.0004(12) 0.0045(11) -0.0023(12)
C35 0.0213(15) 0.0147(16) 0.0212(14) 0.0012(12) 0.0060(12) 0.0015(12)
C36 0.0270(17) 0.0171(17) 0.0214(15) -0.0004(13) 0.0071(12) -0.0002(13)
C37 0.0306(18) 0.0250(19) 0.0305(17) -0.0078(14) 0.0066(14) -0.0053(15)
C38 0.0226(17) 0.028(2) 0.045(2) -0.0068(14) 0.0079(15) -0.0012(16)
C39 0.0280(18) 0.0217(18) 0.0368(18) -0.0006(14) 0.0162(14) 0.0037(15)
C40 0.0240(16) 0.0172(17) 0.0249(15) 0.0028(13) 0.0088(12) 0.0039(13)
C41 0.041(2) 0.028(2) 0.0364(18) -0.0053(16) 0.0211(16) -0.0102(16)
C42 0.049(2) 0.034(2) 0.0245(16) -0.0137(17) 0.0104(15) -0.0029(16)
C43 0.0208(16) 0.0176(17) 0.0230(15) 0.0020(12) 0.0024(12) -0.0053(13)
C44 0.0206(16) 0.0225(18) 0.0291(16) 0.0016(13) 0.0064(13) -0.0081(14)
C45 0.0258(18) 0.031(2) 0.046(2) 0.0050(15) 0.0107(15) -0.0083(17)
C46 0.030(2) 0.035(2) 0.049(2) 0.0151(16) 0.0026(16) -0.0093(19)
C47 0.043(2) 0.0217(19) 0.0334(18) 0.0091(16) 0.0013(15) 0.0013(15)
C48 0.0244(17) 0.0246(18) 0.0237(15) 0.0030(14) 0.0027(13) -0.0058(14)
C49 0.046(2) 0.035(2) 0.0336(18) 0.0052(17) 0.0226(16) -0.0069(16)
C50 0.0224(18) 0.038(2) 0.055(2) -0.0032(16) 0.0106(16) -0.0055(19)
C51 0.0176(15) 0.0120(15) 0.0267(15) 0.0020(11) 0.0113(12) 0.0006(12)
C52 0.0196(15) 0.0111(15) 0.0301(16) 0.0029(12) 0.0098(12) -0.0005(13)
C53 0.0217(17) 0.0162(17) 0.0447(19) 0.0013(13) 0.0086(14) -0.0007(15)
C54 0.0255(18) 0.0162(17) 0.058(2) 0.0007(13) 0.0250(16) 0.0011(16)
C55 0.042(2) 0.0179(18) 0.0426(19) 0.0027(15) 0.0296(17) 0.0036(15)
C56 0.0299(17) 0.0152(17) 0.0291(16) 0.0055(13) 0.0145(13) 0.0015(13)
C57 0.0227(17) 0.0232(19) 0.0341(17) 0.0039(14) 0.0048(13) 0.0052(15)
C58 0.0292(18) 0.026(2) 0.0301(17) -0.0045(14) 0.0017(14) -0.0058(15)
C59 0.0197(15) 0.0177(16) 0.0163(13) -0.0031(12) 0.0102(11) -0.0015(12)
C60 0.0169(15) 0.0229(18) 0.0216(14) -0.0035(12) 0.0105(12) -0.0020(13)
C61 0.0348(19) 0.0212(19) 0.0341(18) -0.0033(15) 0.0103(15) -0.0057(15)
C62 0.037(2) 0.030(2) 0.0255(16) -0.0069(16) 0.0054(14) -0.0097(15)
C63 0.0347(19) 0.033(2) 0.0180(15) -0.0038(15) 0.0023(13) 0.0020(15)
C64 0.0316(18) 0.0184(17) 0.0194(14) 0.0007(13) 0.0069(13) 0.0009(13)
C65 0.0228(18) 0.045(2) 0.044(2) 0.0060(16) 0.0106(15) -0.0072(18)
C66 0.037(2) 0.030(2) 0.0324(17) -0.0005(16) 0.0083(15) 0.0064(16)
C100 0.069(3) 0.054(3) 0.085(3) -0.012(2) 0.044(3) -0.003(3)
C101 0.041(2) 0.033(2) 0.046(2) -0.0024(17) 0.0094(18) 0.0047(18)
C200 0.056(3) 0.093(4) 0.083(4) 0.006(3) 0.008(3) -0.026(3)
C201 0.063(3) 0.088(4) 0.066(3) 0.000(3) 0.020(3) -0.027(3)
N1 0.0207(13) 0.0239(15) 0.0236(13) 0.0012(11) 0.0067(10) 0.0068(12)
N2 0.0161(13) 0.0269(16) 0.0279(13) -0.0018(11) 0.0020(10) 0.0064(12)
N3 0.0205(13) 0.0150(14) 0.0274(13) 0.0021(10) 0.0107(10) 0.0013(11)
N4 0.0302(16) 0.0251(17) 0.0468(17) 0.0103(12) 0.0172(13) 0.0145(14)
N5 0.0217(14) 0.0257(16) 0.0315(14) -0.0041(11) 0.0140(11) -0.0079(12)
N6 0.0331(15) 0.0215(15) 0.0228(13) -0.0063(12) 0.0099(11) -0.0046(12)
N7 0.0193(13) 0.0149(14) 0.0200(12) 0.0004(10) 0.0003(10) -0.0011(10)
N8 0.0175(13) 0.0196(14) 0.0264(13) 0.0016(10) 0.0080(10) 0.0001(11)
N100 0.046(2) 0.042(2) 0.071(2) -0.0002(17) 0.0151(18) 0.0097(19)
N200 0.108(4) 0.104(4) 0.117(5) 0.003(3) 0.044(4) -0.008(4)
B1 0.0174(17) 0.023(2) 0.0220(16) -0.0057(14) 0.0045(13) -0.0008(15)
B2 0.0249(19) 0.020(2) 0.0200(16) -0.0047(15) 0.0079(14) -0.0015(15)
B3 0.0234(18) 0.021(2) 0.0200(16) -0.0046(15) 0.0082(14) -0.0002(15)
B4 0.0218(18) 0.023(2) 0.0270(18) -0.0025(15) 0.0084(14) -0.0017(16)
B5 0.0224(18) 0.024(2) 0.0217(17) -0.0034(15) 0.0009(14) -0.0040(16)
B6 0.037(2) 0.029(2) 0.0194(17) -0.0080(17) 0.0101(15) -0.0021(16)
B7 0.0226(18) 0.028(2) 0.0248(17) -0.0046(15) 0.0110(14) -0.0033(16)
B8 0.0243(19) 0.025(2) 0.0256(18) -0.0020(15) 0.0096(14) -0.0040(16)
B9 0.031(2) 0.026(2) 0.0227(17) -0.0041(16) 0.0038(15) -0.0025(16)
B10 0.034(2) 0.033(2) 0.0221(17) -0.0062(17) 0.0121(15) -0.0056(17)
B11 0.0236(18) 0.024(2) 0.0214(16) -0.0093(15) 0.0089(14) -0.0028(15)
B12 0.032(2) 0.024(2) 0.0194(16) -0.0085(16) 0.0096(14) -0.0025(15)
B13 0.0215(18) 0.023(2) 0.0185(16) -0.0050(14) 0.0062(13) -0.0007(15)
B14 0.0277(19) 0.022(2) 0.0226(17) -0.0063(15) 0.0102(14) 0.0000(15)
B15 0.032(2) 0.025(2) 0.0302(19) -0.0034(16) 0.0186(16) 0.0034(17)
B16 0.051(2) 0.026(2) 0.0199(17) -0.0068(18) 0.0149(17) -0.0025(16)
B17 0.027(2) 0.038(2) 0.0189(17) -0.0079(17) 0.0022(14) 0.0028(17)
B18 0.033(2) 0.029(2) 0.0189(16) -0.0042(17) 0.0107(15) 0.0015(16)
B19 0.044(2) 0.021(2) 0.0247(18) -0.0018(17) 0.0190(17) 0.0015(16)
B20 0.049(2) 0.028(2) 0.0167(16) -0.0081(18) 0.0067(16) 0.0001(16)
P1 0.0155(4) 0.0168(4) 0.0189(3) 0.0019(3) 0.0056(3) 0.0034(3)
P2 0.0177(4) 0.0180(4) 0.0172(3) 0.0025(3) 0.0057(3) 0.0035(3)
P3 0.0180(4) 0.0153(4) 0.0160(3) -0.0003(3) 0.0063(3) -0.0012(3)
P4 0.0155(4) 0.0162(4) 0.0151(3) 0.0006(3) 0.0061(3) -0.0006(3)
Cu1 0.01938(19) 0.0204(2) 0.01813(17) -0.00031(15) 0.00409(14) 0.00109(16)
Cu2 0.0234(2) 0.0223(2) 0.01821(17) 0.00274(16) 0.00759(14) 0.00127(16)
Cu3 0.0236(2) 0.0213(2) 0.01884(17) -0.00214(16) 0.01028(14) -0.00015(16)
Cu4 0.0243(2) 0.0223(2) 0.01523(17) 0.00093(16) 0.00716(14) 0.00127(15)

loop_
_atom_type_symbol
_atom_type_description
_atom_type_scat_dispersion_real
_atom_type_scat_dispersion_imag
_atom_type_scat_source
C C 0.0033 0.0016 'International Tables Vol C Tables 4.2.6.8 and 6.1.1.4'
H H 0.0000 0.0000 'International Tables Vol C Tables 4.2.6.8 and 6.1.1.4'
N N 0.0061 0.0033 'International Tables Vol C Tables 4.2.6.8 and 6.1.1.4'
B B 0.0013 0.0007 'International Tables Vol C Tables 4.2.6.8 and 6.1.1.4'
P P 0.1023 0.0942 'International Tables Vol C Tables 4.2.6.8 and 6.1.1.4'
Cu Cu 0.3201 1.2651 'International Tables Vol C Tables 4.2.6.8 and 6.1.1.4'

loop_
_geom_angle_atom_site_label_1
_geom_angle_atom_site_label_2
_geom_angle_atom_site_label_3
_geom_angle
P2 C1 P1 109.65(13)
P2 C1 H1A 109.7
P1 C1 H1A 109.7
P2 C1 H1B 109.7
P1 C1 H1B 109.7
H1A C1 H1B 108.2
C7 C2 C3 119.1(3)
C7 C2 P1 123.1(2)
C3 C2 P1 117.2(2)
C4 C3 C2 119.4(3)
C4 C3 N1 122.1(3)
C2 C3 N1 118.5(3)
C5 C4 C3 120.4(3)
C5 C4 H4A 119.8
C3 C4 H4A 119.8
C6 C5 C4 120.5(3)
C6 C5 H5A 119.8
C4 C5 H5A 119.8
C5 C6 C7 120.1(3)
C5 C6 H6 119.9
C7 C6 H6 119.9
C6 C7 C2 120.2(3)
C6 C7 H7A 119.9
C2 C7 H7A 119.9
N1 C8 H8A 109.5
N1 C8 H8B 109.5
H8A C8 H8B 109.5
N1 C8 H8C 109.5
H8A C8 H8C 109.5
H8B C8 H8C 109.5
N1 C9 H9A 109.5
N1 C9 H9B 109.5
H9A C9 H9B 109.5
N1 C9 H9C 109.5
H9A C9 H9C 109.5
H9B C9 H9C 109.5
C11 C10 C15 119.8(3)
C11 C10 P1 118.6(2)
C15 C10 P1 121.5(2)
C12 C11 C10 119.2(3)
C12 C11 N2 120.7(3)
C10 C11 N2 120.1(3)
C13 C12 C11 120.3(3)
C13 C12 H12 119.9
C11 C12 H12 119.9
C14 C13 C12 120.9(3)
C14 C13 H13 119.6
C12 C13 H13 119.6
C13 C14 C15 119.8(3)
C13 C14 H14A 120.1
C15 C14 H14A 120.1
C14 C15 C10 120.0(3)
C14 C15 H15 120.0
C10 C15 H15 120.0
N2 C16 H16A 109.5
N2 C16 H16B 109.5
H16A C16 H16B 109.5
N2 C16 H16C 109.5
H16A C16 H16C 109.5
H16B C16 H16C 109.5
N2 C17 H17A 109.5
N2 C17 H17B 109.5
H17A C17 H17B 109.5
N2 C17 H17C 109.5
H17A C17 H17C 109.5
H17B C17 H17C 109.5
C23 C18 C19 119.1(3)
C23 C18 P2 121.7(2)
C19 C18 P2 119.0(2)
C20 C19 C18 119.5(3)
C20 C19 N3 121.1(2)
C18 C19 N3 119.4(3)
C21 C20 C19 121.0(3)
C21 C20 H20 119.5
C19 C20 H20 119.5
C20 C21 C22 120.1(3)
C20 C21 H21 119.9
C22 C21 H21 119.9
C23 C22 C21 119.3(3)
C23 C22 H22 120.3
C21 C22 H22 120.3
C22 C23 C18 120.9(3)
C22 C23 H23 119.6
C18 C23 H23 119.6
N3 C24 H24A 109.5
N3 C24 H24B 109.5
H24A C24 H24B 109.5
N3 C24 H24C 109.5
H24A C24 H24C 109.5
H24B C24 H24C 109.5
N3 C25 H25A 109.5
N3 C25 H25B 109.5
H25A C25 H25B 109.5
N3 C25 H25C 109.5
H25A C25 H25C 109.5
H25B C25 H25C 109.5
C27 C26 C31 119.1(3)
C27 C26 P2 116.8(2)
C31 C26 P2 123.6(2)
C28 C27 C26 120.5(3)
C28 C27 N4 122.3(3)
C26 C27 N4 117.2(3)
C29 C28 C27 120.1(3)
C29 C28 H28 120.0
C27 C28 H28 120.0
C30 C29 C28 119.8(3)
C30 C29 H29 120.1
C28 C29 H29 120.1
C29 C30 C31 120.5(3)
C29 C30 H30 119.7
C31 C30 H30 119.7
C30 C31 C26 120.0(3)
C30 C31 H31 120.0
C26 C31 H31 120.0
N4 C32 H32A 109.5
N4 C32 H32B 109.5
H32A C32 H32B 109.5
N4 C32 H32C 109.5
H32A C32 H32C 109.5
H32B C32 H32C 109.5
N4 C33 H33A 109.5
N4 C33 H33B 109.5
H33A C33 H33B 109.5
N4 C33 H33C 109.5
H33A C33 H33C 109.5
H33B C33 H33C 109.5
P3 C34 P4 109.13(14)
P3 C34 H34A 109.9
P4 C34 H34A 109.9
P3 C34 H34B 109.9
P4 C34 H34B 109.9
H34A C34 H34B 108.3
C40 C35 C36 119.0(3)
C40 C35 P3 123.3(2)
C36 C35 P3 117.4(2)
C37 C36 C35 119.4(3)
C37 C36 N6 122.2(3)
C35 C36 N6 118.4(3)
C38 C37 C36 120.6(3)
C38 C37 H37 119.7
C36 C37 H37 119.7
C39 C38 C37 120.3(3)
C39 C38 H38 119.9
C37 C38 H38 119.9
C38 C39 C40 120.1(3)
C38 C39 H39 119.9
C40 C39 H39 119.9
C39 C40 C35 120.4(3)
C39 C40 H40 119.8
C35 C40 H40 119.8
N6 C41 H41A 109.5
N6 C41 H41B 109.5
H41A C41 H41B 109.5
N6 C41 H41C 109.5
H41A C41 H41C 109.5
H41B C41 H41C 109.5
N6 C42 H42A 109.5
N6 C42 H42B 109.5
H42A C42 H42B 109.5
N6 C42 H42C 109.5
H42A C42 H42C 109.5
H42B C42 H42C 109.5
C48 C43 C44 120.2(3)
C48 C43 P3 121.9(2)
C44 C43 P3 117.9(2)
C45 C44 C43 118.5(3)
C45 C44 N5 121.1(3)
C43 C44 N5 120.4(3)
C46 C45 C44 121.0(3)
C46 C45 H45 119.5
C44 C45 H45 119.5
C45 C46 C47 120.6(3)
C45 C46 H46 119.7
C47 C46 H46 119.7
C48 C47 C46 119.2(3)
C48 C47 H47 120.4
C46 C47 H47 120.4
C47 C48 C43 120.5(3)
C47 C48 H48 119.8
C43 C48 H48 119.8
N5 C49 H49A 109.5
N5 C49 H49B 109.5
H49A C49 H49B 109.5
N5 C49 H49C 109.5
H49A C49 H49C 109.5
H49B C49 H49C 109.5
N5 C50 H50A 109.5
N5 C50 H50B 109.5
H50A C50 H50B 109.5
N5 C50 H50C 109.5
H50A C50 H50C 109.5
H50B C50 H50C 109.5
C52 C51 C56 119.6(3)
C52 C51 P4 119.6(2)
C56 C51 P4 120.8(2)
C51 C52 C53 119.7(3)
C51 C52 N7 119.9(2)
C53 C52 N7 120.4(3)
C54 C53 C52 119.8(3)
C54 C53 H53 120.1
C52 C53 H53 120.1
C55 C54 C53 121.0(3)
C55 C54 H54 119.5
C53 C54 H54 119.5
C54 C55 C56 119.8(3)
C54 C55 H55 120.1
C56 C55 H55 120.1
C55 C56 C51 120.1(3)
C55 C56 H56 119.9
C51 C56 H56 119.9
N7 C57 H57A 109.5
N7 C57 H57B 109.5
H57A C57 H57B 109.5
N7 C57 H57C 109.5
H57A C57 H57C 109.5
H57B C57 H57C 109.5
N7 C58 H58A 109.5
N7 C58 H58B 109.5
H58A C58 H58B 109.5
N7 C58 H58C 109.5
H58A C58 H58C 109.5
H58B C58 H58C 109.5
C60 C59 C64 119.1(3)
C60 C59 P4 116.6(2)
C64 C59 P4 124.3(2)
C59 C60 C61 120.2(3)
C59 C60 N8 118.2(3)
C61 C60 N8 121.6(3)
C62 C61 C60 120.2(3)
C62 C61 H61 119.9
C60 C61 H61 119.9
C61 C62 C63 119.7(3)
C61 C62 H62 120.2
C63 C62 H62 120.2
C64 C63 C62 120.5(3)
C64 C63 H63 119.7
C62 C63 H63 119.7
C63 C64 C59 120.3(3)
C63 C64 H64 119.9
C59 C64 H64 119.9
N8 C65 H65A 109.5
N8 C65 H65B 109.5
H65A C65 H65B 109.5
N8 C65 H65C 109.5
H65A C65 H65C 109.5
H65B C65 H65C 109.5
N8 C66 H66A 109.5
N8 C66 H66B 109.5
H66A C66 H66B 109.5
N8 C66 H66C 109.5
H66A C66 H66C 109.5
H66B C66 H66C 109.5
C101 C100 H10A 109.5
C101 C100 H10B 109.5
H10A C100 H10B 109.5
C101 C100 H10C 109.5
H10A C100 H10C 109.5
H10B C100 H10C 109.5
N100 C101 C100 179.5(5)
C201 C200 H20A 109.5
C201 C200 H20B 109.5
H20A C200 H20B 109.5
C201 C200 H20C 109.5
H20A C200 H20C 109.5
H20B C200 H20C 109.5
N200 C201 C200 172.1(7)
C3 N1 C9 113.6(2)
C3 N1 C8 110.0(2)
C9 N1 C8 110.7(2)
C11 N2 C17 109.6(2)
C11 N2 C16 110.7(2)
C17 N2 C16 109.1(2)
C11 N2 Cu1 111.88(18)
C17 N2 Cu1 110.9(2)
C16 N2 Cu1 104.62(18)
C19 N3 C24 108.4(2)
C19 N3 C25 111.6(2)
C24 N3 C25 110.2(2)
C19 N3 Cu2 112.84(16)
C24 N3 Cu2 102.28(18)
C25 N3 Cu2 111.14(18)
C27 N4 C33 111.8(3)
C27 N4 C32 110.3(3)
C33 N4 C32 112.4(3)
C44 N5 C50 109.5(3)
C44 N5 C49 110.7(2)
C50 N5 C49 108.9(2)
C44 N5 Cu3 112.31(16)
C50 N5 Cu3 110.6(2)
C49 N5 Cu3 104.8(2)
C36 N6 C42 113.3(3)
C36 N6 C41 110.6(2)
C42 N6 C41 110.7(3)
C52 N7 C58 111.2(2)
C52 N7 C57 109.6(2)
C58 N7 C57 108.7(2)
C52 N7 Cu4 112.02(17)
C58 N7 Cu4 111.46(18)
C57 N7 Cu4 103.44(17)
C60 N8 C66 112.3(2)
C60 N8 C65 111.3(2)
C66 N8 C65 110.5(3)
B4 B1 B3 64.3(2)
B4 B1 B5 64.3(2)
B3 B1 B5 97.9(2)
B4 B1 B2 99.0(2)
B3 B1 B2 65.9(2)
B5 B1 B2 64.4(2)
B4 B1 Cu1 165.2(2)
B3 B1 Cu1 109.9(2)
B5 B1 Cu1 104.6(2)
B2 B1 Cu1 66.60(17)
B4 B1 Cu2 115.7(2)
B3 B1 Cu2 58.46(15)
B5 B1 Cu2 146.4(2)
B2 B1 Cu2 83.14(17)
Cu1 B1 Cu2 67.44(9)
B4 B1 H1 108.5
B3 B1 H1 125.5
B5 B1 H1 129.0
B2 B1 H1 152.5
Cu1 B1 H1 86.0
Cu2 B1 H1 84.1
B1 B2 B6 112.6(3)
B1 B2 B7 111.9(3)
B6 B2 B7 61.7(2)
B1 B2 B5 57.73(18)
B6 B2 B5 59.26(19)
B7 B2 B5 102.1(2)
B1 B2 B3 56.93(18)
B6 B2 B3 101.2(2)
B7 B2 B3 58.73(18)
B5 B2 B3 88.8(2)
B1 B2 Cu1 67.81(15)
B6 B2 Cu1 147.1(2)
B7 B2 Cu1 150.8(2)
B5 B2 Cu1 101.49(18)
B3 B2 Cu1 104.99(17)
B1 B2 H2 118.1
B6 B2 H2 120.1
B7 B2 H2 120.2
B5 B2 H2 131.4
B3 B2 H2 132.3
Cu1 B2 H2 50.3
B1 B3 B8 113.3(2)
B1 B3 B7 112.4(3)
B8 B3 B7 61.66(19)
B1 B3 B4 57.23(19)
B8 B3 B4 60.72(19)
B7 B3 B4 103.4(2)
B1 B3 B2 57.12(18)
B8 B3 B2 101.9(2)
B7 B3 B2 59.06(18)
B4 B3 B2 89.5(2)
B1 B3 Cu2 79.79(17)
B8 B3 Cu2 165.6(2)
B7 B3 Cu2 120.4(2)
B4 B3 Cu2 127.99(19)
B2 B3 Cu2 90.19(17)
B1 B3 H3 118.1
B8 B3 H3 119.4
B7 B3 H3 119.7
B4 B3 H3 130.6
B2 B3 H3 132.0
Cu2 B3 H3 46.4
B1 B4 B5 58.50(19)
B1 B4 B3 58.43(19)
B5 B4 B3 91.0(2)
B1 B4 B8 112.6(3)
B5 B4 B8 101.5(2)
B3 B4 B8 58.77(18)
B1 B4 B9 112.7(3)
B5 B4 B9 58.8(2)
B3 B4 B9 101.6(2)
B8 B4 B9 60.45(19)
B1 B4 H4 117.2
B5 B4 H4 130.8
B3 B4 H4 130.8
B8 B4 H4 120.8
B9 B4 H4 120.7
B1 B5 B9 113.3(3)
B1 B5 B6 113.1(2)
B9 B5 B6 60.9(2)
B1 B5 B4 57.20(19)
B9 B5 B4 60.7(2)
B6 B5 B4 103.2(2)
B1 B5 B2 57.83(18)
B9 B5 B2 102.6(2)
B6 B5 B2 59.68(18)
B4 B5 B2 90.7(2)
B1 B5 H5 117.8
B9 B5 H5 119.6
B6 B5 H5 119.8
B4 B5 H5 130.4
B2 B5 H5 130.9
B10 B6 B5 112.1(3)
B10 B6 B2 112.1(3)
B5 B6 B2 61.06(18)
B10 B6 B9 57.7(2)
B5 B6 B9 59.2(2)
B2 B6 B9 102.4(2)
B10 B6 B7 57.1(2)
B5 B6 B7 101.7(2)
B2 B6 B7 59.30(19)
B9 B6 B7 90.2(2)
B10 B6 H6A 118.3
B5 B6 H6A 120.5
B2 B6 H6A 120.1
B9 B6 H6A 130.8
B7 B6 H6A 131.3
B10 B7 B3 111.1(3)
B10 B7 B2 111.3(3)
B3 B7 B2 62.21(18)
B10 B7 B8 57.0(2)
B3 B7 B8 58.55(18)
B2 B7 B8 102.0(2)
B10 B7 B6 56.6(2)
B3 B7 B6 101.8(2)
B2 B7 B6 59.04(19)
B8 B7 B6 89.1(2)
B10 B7 H7 119.1
B3 B7 H7 120.3
B2 B7 H7 120.0
B8 B7 H7 131.7
B6 B7 H7 131.7
B10 B8 B3 112.6(3)
B10 B8 B4 112.5(3)
B3 B8 B4 60.51(19)
B10 B8 B9 57.4(2)
B3 B8 B9 102.3(2)
B4 B8 B9 59.80(19)
B10 B8 B7 57.4(2)
B3 B8 B7 59.79(18)
B4 B8 B7 102.0(2)
B9 B8 B7 90.2(2)
B10 B8 H8 118.0
B3 B8 H8 120.1
B4 B8 H8 120.3
B9 B8 H8 130.9
B7 B8 H8 131.1
B10 B9 B5 112.5(3)
B10 B9 B6 57.4(2)
B5 B9 B6 60.0(2)
B10 B9 B4 112.3(3)
B5 B9 B4 60.5(2)
B6 B9 B4 102.4(2)
B10 B9 B8 57.2(2)
B5 B9 B8 102.2(2)
B6 B9 B8 90.5(2)
B4 B9 B8 59.75(18)
B10 B9 H9 118.2
B5 B9 H9 120.2
B6 B9 H9 130.6
B4 B9 H9 120.2
B8 B9 H9 130.9
B6 B10 B8 99.9(2)
B6 B10 B9 64.8(2)
B8 B10 B9 65.4(2)
B6 B10 B7 66.3(2)
B8 B10 B7 65.6(2)
B9 B10 B7 99.8(2)
B6 B10 H10 130.0
B8 B10 H10 130.1
B9 B10 H10 130.5
B7 B10 H10 129.7
B12 B11 B14 98.7(2)
B12 B11 B15 64.5(2)
B14 B11 B15 64.5(2)
B12 B11 B13 66.0(2)
B14 B11 B13 63.8(2)
B15 B11 B13 98.1(2)
B12 B11 Cu3 67.07(17)
B14 B11 Cu3 165.5(2)
B15 B11 Cu3 105.2(2)
B13 B11 Cu3 109.89(19)
B12 B11 Cu4 83.22(16)
B14 B11 Cu4 114.7(2)
B15 B11 Cu4 146.4(2)
B13 B11 Cu4 57.98(14)
Cu3 B11 Cu4 67.51(8)
B12 B11 H11 152.6
B14 B11 H11 108.8
B15 B11 H11 128.6
B13 B11 H11 125.8
Cu3 B11 H11 85.6
Cu4 B11 H11 84.6
B11 B12 B16 113.1(3)
B11 B12 B17 112.4(3)
B16 B12 B17 61.5(2)
B11 B12 B15 58.07(19)
B16 B12 B15 59.5(2)
B17 B12 B15 102.3(2)
B11 B12 B13 57.3(2)
B16 B12 B13 101.5(2)
B17 B12 B13 58.8(2)
B15 B12 B13 89.3(2)
B11 B12 Cu3 67.70(17)
B16 B12 Cu3 147.5(2)
B17 B12 Cu3 150.4(2)
B15 B12 Cu3 101.9(2)
B13 B12 Cu3 104.82(18)
B11 B12 H12A 117.7
B16 B12 H12A 119.9
B17 B12 H12A 120.1
B15 B12 H12A 131.1
B13 B12 H12A 132.1
Cu3 B12 H12A 50.0
B11 B13 B18 113.6(2)
B11 B13 B17 112.1(3)
B18 B13 B17 61.5(2)
B11 B13 B14 57.79(19)
B18 B13 B14 60.57(19)
B17 B13 B14 103.2(2)
B11 B13 B12 56.69(19)
B18 B13 B12 101.9(2)
B17 B13 B12 59.1(2)
B14 B13 B12 89.5(2)
B11 B13 Cu4 80.18(17)
B18 B13 Cu4 165.0(2)
B17 B13 Cu4 120.4(2)
B14 B13 Cu4 128.6(2)
B12 B13 Cu4 90.56(17)
B11 B13 H13A 118.0
B18 B13 H13A 119.3
B17 B13 H13A 119.9
B14 B13 H13A 130.5
B12 B13 H13A 132.1
Cu4 B13 H13A 45.9
B11 B14 B13 58.41(19)
B11 B14 B18 112.8(2)
B13 B14 B18 59.09(19)
B11 B14 B19 112.2(3)
B13 B14 B19 101.8(2)
B18 B14 B19 60.7(2)
B11 B14 B15 58.03(19)
B13 B14 B15 91.0(2)
B18 B14 B15 101.8(2)
B19 B14 B15 58.7(2)
B11 B14 H14 117.5
B13 B14 H14 130.7
B18 B14 H14 120.4
B19 B14 H14 120.8
B15 B14 H14 131.0
B11 B15 B19 113.2(3)
B11 B15 B16 112.6(2)
B19 B15 B16 60.8(2)
B11 B15 B12 57.47(18)
B19 B15 B12 102.3(3)
B16 B15 B12 59.54(19)
B11 B15 B14 57.43(19)
B19 B15 B14 60.4(2)
B16 B15 B14 102.7(3)
B12 B15 B14 90.2(2)
B11 B15 H15A 117.9
B19 B15 H15A 119.7
B16 B15 H15A 120.1
B12 B15 H15A 131.2
B14 B15 H15A 130.7
B20 B16 B15 112.3(3)
B20 B16 B12 112.3(3)
B15 B16 B12 60.97(19)
B20 B16 B19 57.7(2)
B15 B16 B19 59.3(2)
B12 B16 B19 102.3(2)
B20 B16 B17 57.1(2)
B15 B16 B17 102.0(2)
B12 B16 B17 59.6(2)
B19 B16 B17 90.1(2)
B20 B16 H16 118.2
B15 B16 H16 120.3
B12 B16 H16 120.1
B19 B16 H16 131.0
B17 B16 H16 131.2
B20 B17 B13 111.4(3)
B20 B17 B12 111.1(3)
B13 B17 B12 62.0(2)
B20 B17 B18 57.3(2)
B13 B17 B18 58.69(19)
B12 B17 B18 102.0(2)
B20 B17 B16 56.6(2)
B13 B17 B16 101.9(2)
B12 B17 B16 58.9(2)
B18 B17 B16 89.5(2)
B20 B17 H17 119.0
B13 B17 H17 120.2
B12 B17 H17 120.2
B18 B17 H17 131.4
B16 B17 H17 131.6
B20 B18 B13 112.3(3)
B20 B18 B14 112.1(3)
B13 B18 B14 60.34(19)
B20 B18 B19 57.0(2)
B13 B18 B19 102.1(3)
B14 B18 B19 59.8(2)
B20 B18 B17 57.1(2)
B13 B18 B17 59.84(19)
B14 B18 B17 101.9(3)
B19 B18 B17 89.9(2)
B20 B18 H18 118.4
B13 B18 H18 120.2
B14 B18 H18 120.4
B19 B18 H18 131.1
B17 B18 H18 131.1
B20 B19 B15 112.4(3)
B20 B19 B16 57.2(2)
B15 B19 B16 59.9(2)
B20 B19 B14 112.1(2)
B15 B19 B14 60.9(2)
B16 B19 B14 102.4(2)
B20 B19 B18 57.4(2)
B15 B19 B18 102.5(2)
B16 B19 B18 90.5(2)
B14 B19 B18 59.49(19)
B20 B19 H19 118.3
B15 B19 H19 120.0
B16 B19 H19 130.8
B14 B19 H19 120.3
B18 B19 H19 130.9
B16 B20 B19 65.1(2)
B16 B20 B17 66.3(2)
B19 B20 B17 100.0(3)
B16 B20 B18 100.2(3)
B19 B20 B18 65.6(2)
B17 B20 B18 65.6(2)
B16 B20 H20D 129.9
B19 B20 H20D 130.3
B17 B20 H20D 129.7
B18 B20 H20D 130.0
C10 P1 C2 104.60(13)
C10 P1 C1 103.63(12)
C2 P1 C1 108.12(13)
C10 P1 Cu1 102.00(10)
C2 P1 Cu1 123.20(9)
C1 P1 Cu1 112.92(10)
C18 P2 C26 106.15(13)
C18 P2 C1 103.22(14)
C26 P2 C1 104.98(13)
C18 P2 Cu2 103.66(9)
C26 P2 Cu2 125.59(10)
C1 P2 Cu2 111.06(9)
C43 P3 C35 104.38(14)
C43 P3 C34 103.41(13)
C35 P3 C34 107.62(13)
C43 P3 Cu3 102.43(10)
C35 P3 Cu3 123.98(10)
C34 P3 Cu3 112.58(10)
C59 P4 C51 104.22(12)
C59 P4 C34 105.05(13)
C51 P4 C34 103.44(13)
C59 P4 Cu4 126.71(9)
C51 P4 Cu4 102.63(10)
C34 P4 Cu4 112.19(8)
P1 Cu1 N2 86.99(7)
P1 Cu1 B2 146.99(9)
N2 Cu1 B2 123.18(11)
P1 Cu1 B1 141.71(9)
N2 Cu1 B1 110.18(11)
B2 Cu1 B1 45.59(12)
P1 Cu1 Cu2 86.79(2)
N2 Cu1 Cu2 152.11(6)
B2 Cu1 Cu2 72.17(9)
B1 Cu1 Cu2 61.80(9)
P2 Cu2 B3 160.12(9)
P2 Cu2 N3 84.77(6)
B3 Cu2 N3 113.24(10)
P2 Cu2 B1 126.07(8)
B3 Cu2 B1 41.75(12)
N3 Cu2 B1 143.43(9)
P2 Cu2 Cu1 97.92(2)
B3 Cu2 Cu1 83.25(10)
N3 Cu2 Cu1 112.59(6)
B1 Cu2 Cu1 50.76(8)
P3 Cu3 N5 86.62(7)
P3 Cu3 B12 147.23(9)
N5 Cu3 B12 123.48(11)
P3 Cu3 B11 142.46(9)
N5 Cu3 B11 109.52(11)
B12 Cu3 B11 45.23(13)
P3 Cu3 Cu4 87.38(2)
N5 Cu3 Cu4 151.08(7)
B12 Cu3 Cu4 71.99(9)
B11 Cu3 Cu4 61.88(8)
B13 Cu4 P4 160.08(9)
B13 Cu4 N7 112.50(11)
P4 Cu4 N7 85.68(6)
B13 Cu4 B11 41.84(12)
P4 Cu4 B11 125.44(8)
N7 Cu4 B11 143.55(10)
B13 Cu4 Cu3 83.37(9)
P4 Cu4 Cu3 96.94(2)
N7 Cu4 Cu3 114.03(6)
B11 Cu4 Cu3 50.61(8)

loop_
_geom_bond_atom_site_label_1
_geom_bond_atom_site_label_2
_geom_bond_distance
C1 P2 1.843(3)
C1 P1 1.843(3)
C1 H1A 0.99
C1 H1B 0.99
C2 C7 1.396(4)
C2 C3 1.408(4)
C2 P1 1.819(3)
C3 C4 1.391(4)
C3 N1 1.444(4)
C4 C5 1.383(5)
C4 H4A 0.95
C5 C6 1.371(5)
C5 H5A 0.95
C6 C7 1.392(4)
C6 H6 0.95
C7 H7A 0.95
C8 N1 1.474(4)
C8 H8A 0.98
C8 H8B 0.98
C8 H8C 0.98
C9 N1 1.466(4)
C9 H9A 0.98
C9 H9B 0.98
C9 H9C 0.98
C10 C11 1.397(4)
C10 C15 1.402(4)
C10 P1 1.809(3)
C11 C12 1.393(4)
C11 N2 1.470(4)
C12 C13 1.381(5)
C12 H12 0.95
C13 C14 1.375(5)
C13 H13 0.95
C14 C15 1.385(5)
C14 H14A 0.95
C15 H15 0.95
C16 N2 1.493(4)
C16 H16A 0.98
C16 H16B 0.98
C16 H16C 0.98
C17 N2 1.480(4)
C17 H17A 0.98
C17 H17B 0.98
C17 H17C 0.98
C18 C23 1.396(4)
C18 C19 1.404(4)
C18 P2 1.819(3)
C19 C20 1.388(4)
C19 N3 1.465(4)
C20 C21 1.368(4)
C20 H20 0.95
C21 C22 1.405(5)
C21 H21 0.95
C22 C23 1.380(4)
C22 H22 0.95
C23 H23 0.95
C24 N3 1.475(4)
C24 H24A 0.98
C24 H24B 0.98
C24 H24C 0.98
C25 N3 1.479(4)
C25 H25A 0.98
C25 H25B 0.98
C25 H25C 0.98
C26 C27 1.396(4)
C26 C31 1.397(4)
C26 P2 1.823(3)
C27 C28 1.388(4)
C27 N4 1.449(4)
C28 C29 1.387(4)
C28 H28 0.95
C29 C30 1.382(5)
C29 H29 0.95
C30 C31 1.390(4)
C30 H30 0.95
C31 H31 0.95
C32 N4 1.471(5)
C32 H32A 0.98
C32 H32B 0.98
C32 H32C 0.98
C33 N4 1.460(5)
C33 H33A 0.98
C33 H33B 0.98
C33 H33C 0.98
C34 P3 1.838(3)
C34 P4 1.844(3)
C34 H34A 0.99
C34 H34B 0.99
C35 C40 1.399(4)
C35 C36 1.402(4)
C35 P3 1.819(3)
C36 C37 1.385(4)
C36 N6 1.455(4)
C37 C38 1.383(4)
C37 H37 0.95
C38 C39 1.371(5)
C38 H38 0.95
C39 C40 1.382(4)
C39 H39 0.95
C40 H40 0.95
C41 N6 1.468(4)
C41 H41A 0.98
C41 H41B 0.98
C41 H41C 0.98
C42 N6 1.464(4)
C42 H42A 0.98
C42 H42B 0.98
C42 H42C 0.98
C43 C48 1.394(4)
C43 C44 1.404(4)
C43 P3 1.816(3)
C44 C45 1.389(4)
C44 N5 1.464(4)
C45 C46 1.380(5)
C45 H45 0.95
C46 C47 1.391(5)
C46 H46 0.95
C47 C48 1.384(4)
C47 H47 0.95
C48 H48 0.95
C49 N5 1.488(4)
C49 H49A 0.98
C49 H49B 0.98
C49 H49C 0.98
C50 N5 1.483(4)
C50 H50A 0.98
C50 H50B 0.98
C50 H50C 0.98
C51 C52 1.390(4)
C51 C56 1.402(4)
C51 P4 1.824(3)
C52 C53 1.394(4)
C52 N7 1.465(3)
C53 C54 1.380(4)
C53 H53 0.95
C54 C55 1.374(5)
C54 H54 0.95
C55 C56 1.382(4)
C55 H55 0.95
C56 H56 0.95
C57 N7 1.481(4)
C57 H57A 0.98
C57 H57B 0.98
C57 H57C 0.98
C58 N7 1.471(4)
C58 H58A 0.98
C58 H58B 0.98
C58 H58C 0.98
C59 C60 1.391(4)
C59 C64 1.395(4)
C59 P4 1.817(3)
C60 C61 1.397(4)
C60 N8 1.448(4)
C61 C62 1.379(5)
C61 H61 0.95
C62 C63 1.385(5)
C62 H62 0.95
C63 C64 1.383(4)
C63 H63 0.95
C64 H64 0.95
C65 N8 1.466(4)
C65 H65A 0.98
C65 H65B 0.98
C65 H65C 0.98
C66 N8 1.460(4)
C66 H66A 0.98
C66 H66B 0.98
C66 H66C 0.98
C100 C101 1.421(5)
C100 H10A 0.98
C100 H10B 0.98
C100 H10C 0.98
C101 N100 1.145(4)
C200 C201 1.322(7)
C200 H20A 0.98
C200 H20B 0.98
C200 H20C 0.98
C201 N200 1.217(7)
N2 Cu1 2.204(2)
N3 Cu2 2.287(2)
N5 Cu3 2.206(3)
N7 Cu4 2.275(2)
B1 B4 1.697(5)
B1 B3 1.720(5)
B1 B5 1.721(5)
B1 B2 1.723(4)
B1 Cu1 2.234(4)
B1 Cu2 2.542(3)
B1 H1 1.12
B2 B6 1.812(5)
B2 B7 1.817(5)
B2 B5 1.837(5)
B2 B3 1.874(5)
B2 Cu1 2.214(3)
B2 H2 1.12
B3 B8 1.787(5)
B3 B7 1.810(4)
B3 B4 1.819(5)
B3 Cu2 2.201(3)
B3 H3 1.12
B4 B5 1.819(5)
B4 B8 1.823(5)
B4 B9 1.824(5)
B4 H4 1.12
B5 B9 1.789(5)
B5 B6 1.804(5)
B5 H5 1.12
B6 B10 1.695(6)
B6 B9 1.820(6)
B6 B7 1.860(5)
B6 H6A 1.12
B7 B10 1.706(5)
B7 B8 1.844(5)
B7 H7 1.12
B8 B10 1.698(5)
B8 B9 1.836(5)
B8 H8 1.12
B9 B10 1.701(5)
B9 H9 1.12
B10 H10 1.12
B11 B12 1.709(5)
B11 B14 1.709(5)
B11 B15 1.720(4)
B11 B13 1.720(5)
B11 Cu3 2.227(4)
B11 Cu4 2.541(3)
B11 H11 1.12
B12 B16 1.803(5)
B12 B17 1.816(5)
B12 B15 1.829(5)
B12 B13 1.868(5)
B12 Cu3 2.217(4)
B12 H12A 1.12
B13 B18 1.789(5)
B13 B17 1.810(5)
B13 B14 1.812(5)
B13 Cu4 2.187(3)
B13 H13A 1.12
B14 B18 1.816(5)
B14 B19 1.822(5)
B14 B15 1.831(5)
B14 H14 1.12
B15 B19 1.791(5)
B15 B16 1.801(6)
B15 H15A 1.12
B16 B20 1.686(6)
B16 B19 1.818(6)
B16 B17 1.850(5)
B16 H16 1.12
B17 B20 1.697(5)
B17 B18 1.840(6)
B17 H17 1.12
B18 B20 1.700(5)
B18 B19 1.838(5)
B18 H18 1.12
B19 B20 1.694(6)
B19 H19 1.12
B20 H20D 1.12
P1 Cu1 2.1853(8)
P2 Cu2 2.1980(8)
P3 Cu3 2.1865(8)
P4 Cu4 2.1931(8)
Cu1 Cu2 2.6631(5)
Cu3 Cu4 2.6621(5)

loop_
_geom_torsion_atom_site_label_1
_geom_torsion_atom_site_label_2
_geom_torsion_atom_site_label_3
_geom_torsion_atom_site_label_4
_geom_torsion
C7 C2 C3 C4 5.6(4)
P1 C2 C3 C4 -166.7(2)
C7 C2 C3 N1 -173.6(3)
P1 C2 C3 N1 14.2(3)
C2 C3 C4 C5 -1.7(5)
N1 C3 C4 C5 177.5(3)
C3 C4 C5 C6 -3.4(5)
C4 C5 C6 C7 4.4(5)
C5 C6 C7 C2 -0.3(5)
C3 C2 C7 C6 -4.6(4)
P1 C2 C7 C6 167.1(2)
C15 C10 C11 C12 1.0(4)
P1 C10 C11 C12 -176.2(2)
C15 C10 C11 N2 -178.5(2)
P1 C10 C11 N2 4.3(4)
C10 C11 C12 C13 -0.2(5)
N2 C11 C12 C13 179.3(3)
C11 C12 C13 C14 -1.1(5)
C12 C13 C14 C15 1.5(5)
C13 C14 C15 C10 -0.7(5)
C11 C10 C15 C14 -0.6(4)
P1 C10 C15 C14 176.6(2)
C23 C18 C19 C20 0.2(4)
P2 C18 C19 C20 175.9(2)
C23 C18 C19 N3 179.1(3)
P2 C18 C19 N3 -5.3(4)
C18 C19 C20 C21 -0.9(5)
N3 C19 C20 C21 -179.7(3)
C19 C20 C21 C22 0.7(5)
C20 C21 C22 C23 0.3(5)
C21 C22 C23 C18 -1.0(5)
C19 C18 C23 C22 0.7(5)
P2 C18 C23 C22 -174.8(2)
C31 C26 C27 C28 0.0(5)
P2 C26 C27 C28 -171.9(2)
C31 C26 C27 N4 179.1(3)
P2 C26 C27 N4 7.3(4)
C26 C27 C28 C29 1.4(5)
N4 C27 C28 C29 -177.8(3)
C27 C28 C29 C30 -1.0(5)
C28 C29 C30 C31 -0.7(5)
C29 C30 C31 C26 2.0(5)
C27 C26 C31 C30 -1.6(4)
P2 C26 C31 C30 169.6(2)
C40 C35 C36 C37 4.2(4)
P3 C35 C36 C37 -170.4(2)
C40 C35 C36 N6 -174.1(3)
P3 C35 C36 N6 11.3(4)
C35 C36 C37 C38 -2.3(5)
N6 C36 C37 C38 175.8(3)
C36 C37 C38 C39 -0.9(5)
C37 C38 C39 C40 2.2(5)
C38 C39 C40 C35 -0.2(5)
C36 C35 C40 C39 -2.9(4)
P3 C35 C40 C39 171.3(2)
C48 C43 C44 C45 0.6(4)
P3 C43 C44 C45 -177.4(2)
C48 C43 C44 N5 -178.8(3)
P3 C43 C44 N5 3.2(4)
C43 C44 C45 C46 -0.1(5)
N5 C44 C45 C46 179.3(3)
C44 C45 C46 C47 -0.6(5)
C45 C46 C47 C48 0.8(5)
C46 C47 C48 C43 -0.3(5)
C44 C43 C48 C47 -0.4(5)
P3 C43 C48 C47 177.5(2)
C56 C51 C52 C53 0.5(4)
P4 C51 C52 C53 178.0(2)
C56 C51 C52 N7 -179.5(3)
P4 C51 C52 N7 -1.9(4)
C51 C52 C53 C54 -0.8(5)
N7 C52 C53 C54 179.2(3)
C52 C53 C54 C55 0.1(5)
C53 C54 C55 C56 0.8(5)
C54 C55 C56 C51 -1.2(5)
C52 C51 C56 C55 0.5(4)
P4 C51 C56 C55 -177.1(2)
C64 C59 C60 C61 -0.9(4)
P4 C59 C60 C61 -177.6(2)
C64 C59 C60 N8 179.6(2)
P4 C59 C60 N8 2.9(3)
C59 C60 C61 C62 0.7(4)
N8 C60 C61 C62 -179.7(3)
C60 C61 C62 C63 0.7(5)
C61 C62 C63 C64 -1.9(5)
C62 C63 C64 C59 1.8(4)
C60 C59 C64 C63 -0.4(4)
P4 C59 C64 C63 176.1(2)
C4 C3 N1 C9 43.8(4)
C2 C3 N1 C9 -137.0(3)
C4 C3 N1 C8 -81.0(3)
C2 C3 N1 C8 98.2(3)
C12 C11 N2 C17 -62.5(4)
C10 C11 N2 C17 117.0(3)
C12 C11 N2 C16 57.8(3)
C10 C11 N2 C16 -122.7(3)
C12 C11 N2 Cu1 174.1(2)
C10 C11 N2 Cu1 -6.4(3)
C20 C19 N3 C24 67.3(3)
C18 C19 N3 C24 -111.6(3)
C20 C19 N3 C25 -54.2(4)
C18 C19 N3 C25 126.9(3)
C20 C19 N3 Cu2 179.8(2)
C18 C19 N3 Cu2 1.0(3)
C28 C27 N4 C33 57.4(4)
C26 C27 N4 C33 -121.8(3)
C28 C27 N4 C32 -68.5(4)
C26 C27 N4 C32 112.4(4)
C45 C44 N5 C50 -62.8(4)
C43 C44 N5 C50 116.6(3)
C45 C44 N5 C49 57.3(4)
C43 C44 N5 C49 -123.4(3)
C45 C44 N5 Cu3 173.9(2)
C43 C44 N5 Cu3 -6.7(3)
C37 C36 N6 C42 47.1(4)
C35 C36 N6 C42 -134.8(3)
C37 C36 N6 C41 -77.9(4)
C35 C36 N6 C41 100.3(3)
C51 C52 N7 C58 124.3(3)
C53 C52 N7 C58 -55.7(4)
C51 C52 N7 C57 -115.5(3)
C53 C52 N7 C57 64.6(3)
C51 C52 N7 Cu4 -1.2(3)
C53 C52 N7 Cu4 178.8(2)
C59 C60 N8 C66 -117.7(3)
C61 C60 N8 C66 62.7(3)
C59 C60 N8 C65 117.7(3)
C61 C60 N8 C65 -61.8(4)
B4 B1 B2 B6 32.3(3)
B3 B1 B2 B6 88.9(3)
B5 B1 B2 B6 -23.5(3)
Cu1 B1 B2 B6 -144.3(3)
Cu2 B1 B2 B6 147.4(2)
B4 B1 B2 B7 -34.9(3)
B3 B1 B2 B7 21.7(2)
B5 B1 B2 B7 -90.7(3)
Cu1 B1 B2 B7 148.5(2)
Cu2 B1 B2 B7 80.1(2)
B4 B1 B2 B5 55.8(2)
B3 B1 B2 B5 112.4(2)
Cu1 B1 B2 B5 -120.8(2)
Cu2 B1 B2 B5 170.9(2)
B4 B1 B2 B3 -56.6(2)
B5 B1 B2 B3 -112.4(2)
Cu1 B1 B2 B3 126.79(18)
Cu2 B1 B2 B3 58.45(15)
B4 B1 B2 Cu1 176.6(2)
B3 B1 B2 Cu1 -126.79(18)
B5 B1 B2 Cu1 120.8(2)
Cu2 B1 B2 Cu1 -68.35(8)
B4 B1 B3 B8 24.4(2)
B5 B1 B3 B8 -32.1(3)
B2 B1 B3 B8 -89.4(3)
Cu1 B1 B3 B8 -140.8(2)
Cu2 B1 B3 B8 173.7(3)
B4 B1 B3 B7 92.0(3)
B5 B1 B3 B7 35.5(3)
B2 B1 B3 B7 -21.8(2)
Cu1 B1 B3 B7 -73.2(3)
Cu2 B1 B3 B7 -118.8(2)
B5 B1 B3 B4 -56.4(2)
B2 B1 B3 B4 -113.8(2)
Cu1 B1 B3 B4 -165.2(2)
Cu2 B1 B3 B4 149.28(19)
B4 B1 B3 B2 113.8(2)
B5 B1 B3 B2 57.4(2)
Cu1 B1 B3 B2 -51.40(18)
Cu2 B1 B3 B2 -96.92(17)
B4 B1 B3 Cu2 -149.28(19)
B5 B1 B3 Cu2 154.3(2)
B2 B1 B3 Cu2 96.92(17)
Cu1 B1 B3 Cu2 45.52(15)
B6 B2 B3 B1 -109.7(3)
B7 B2 B3 B1 -156.3(3)
B5 B2 B3 B1 -51.4(2)
Cu1 B2 B3 B1 50.14(18)
B1 B2 B3 B8 110.2(2)
B6 B2 B3 B8 0.4(3)
B7 B2 B3 B8 -46.2(2)
B5 B2 B3 B8 58.7(2)
Cu1 B2 B3 B8 160.32(18)
B1 B2 B3 B7 156.3(3)
B6 B2 B3 B7 46.6(2)
B5 B2 B3 B7 104.9(2)
Cu1 B2 B3 B7 -153.5(2)
B1 B2 B3 B4 50.30(19)
B6 B2 B3 B4 -59.4(2)
B7 B2 B3 B4 -106.0(2)
B5 B2 B3 B4 -1.1(2)
Cu1 B2 B3 B4 100.44(19)
B1 B2 B3 Cu2 -77.69(17)
B6 B2 B3 Cu2 172.58(19)
B7 B2 B3 Cu2 126.0(2)
B5 B2 B3 Cu2 -129.12(17)
Cu1 B2 B3 Cu2 -27.55(16)
B3 B1 B4 B5 -113.7(2)
B2 B1 B4 B5 -55.9(2)
Cu1 B1 B4 B5 -43.6(9)
Cu2 B1 B4 B5 -142.6(2)
B5 B1 B4 B3 113.7(2)
B2 B1 B4 B3 57.8(2)
Cu1 B1 B4 B3 70.0(9)
Cu2 B1 B4 B3 -28.89(18)
B3 B1 B4 B8 -23.7(2)
B5 B1 B4 B8 89.9(3)
B2 B1 B4 B8 34.0(3)
Cu1 B1 B4 B8 46.3(10)
Cu2 B1 B4 B8 -52.6(3)
B3 B1 B4 B9 -89.9(3)
B5 B1 B4 B9 23.8(2)
B2 B1 B4 B9 -32.1(3)
Cu1 B1 B4 B9 -19.8(10)
Cu2 B1 B4 B9 -118.8(2)
B8 B3 B4 B1 -154.2(3)
B7 B3 B4 B1 -108.2(3)
B2 B3 B4 B1 -50.21(19)
Cu2 B3 B4 B1 39.6(3)
B1 B3 B4 B5 51.4(2)
B8 B3 B4 B5 -102.9(2)
B7 B3 B4 B5 -56.8(2)
B2 B3 B4 B5 1.1(2)
Cu2 B3 B4 B5 91.0(3)
B1 B3 B4 B8 154.2(3)
B7 B3 B4 B8 46.1(2)
B2 B3 B4 B8 104.0(2)
Cu2 B3 B4 B8 -166.1(3)
B1 B3 B4 B9 109.7(3)
B8 B3 B4 B9 -44.5(2)
B7 B3 B4 B9 1.5(3)
B2 B3 B4 B9 59.5(2)
Cu2 B3 B4 B9 149.3(2)
B4 B1 B5 B9 -24.4(2)
B3 B1 B5 B9 32.1(3)
B2 B1 B5 B9 90.5(3)
Cu1 B1 B5 B9 145.1(2)
Cu2 B1 B5 B9 74.0(5)
B4 B1 B5 B6 -91.3(3)
B3 B1 B5 B6 -34.8(3)
B2 B1 B5 B6 23.7(3)
Cu1 B1 B5 B6 78.2(3)
Cu2 B1 B5 B6 7.1(6)
B3 B1 B5 B4 56.5(2)
B2 B1 B5 B4 114.9(2)
Cu1 B1 B5 B4 169.5(2)
Cu2 B1 B5 B4 98.4(4)
B4 B1 B5 B2 -114.9(2)
B3 B1 B5 B2 -58.5(2)
Cu1 B1 B5 B2 54.56(18)
Cu2 B1 B5 B2 -16.6(4)
B3 B4 B5 B1 -51.31(19)
B8 B4 B5 B1 -109.6(3)
B9 B4 B5 B1 -154.2(3)
B1 B4 B5 B9 154.2(3)
B3 B4 B5 B9 102.9(2)
B8 B4 B5 B9 44.6(2)
B1 B4 B5 B6 109.1(2)
B3 B4 B5 B6 57.8(2)
B8 B4 B5 B6 -0.5(3)
B9 B4 B5 B6 -45.1(2)
B1 B4 B5 B2 50.14(19)
B3 B4 B5 B2 -1.2(2)
B8 B4 B5 B2 -59.5(2)
B9 B4 B5 B2 -104.1(2)
B6 B2 B5 B1 154.7(3)
B7 B2 B5 B1 108.4(3)
B3 B2 B5 B1 50.8(2)
Cu1 B2 B5 B1 -54.25(19)
B1 B2 B5 B9 -109.8(3)
B6 B2 B5 B9 44.9(2)
B7 B2 B5 B9 -1.3(3)
B3 B2 B5 B9 -59.0(2)
Cu1 B2 B5 B9 -164.02(19)
B1 B2 B5 B6 -154.7(3)
B7 B2 B5 B6 -46.2(2)
B3 B2 B5 B6 -103.9(2)
Cu1 B2 B5 B6 151.1(2)
B1 B2 B5 B4 -49.7(2)
B6 B2 B5 B4 105.0(2)
B7 B2 B5 B4 58.8(2)
B3 B2 B5 B4 1.1(2)
Cu1 B2 B5 B4 -103.92(19)
B1 B5 B6 B10 80.7(3)
B9 B5 B6 B10 -24.1(2)
B4 B5 B6 B10 21.0(3)
B2 B5 B6 B10 103.8(3)
B1 B5 B6 B2 -23.2(3)
B9 B5 B6 B2 -127.9(3)
B4 B5 B6 B2 -82.9(2)
B1 B5 B6 B9 104.8(3)
B4 B5 B6 B9 45.1(2)
B2 B5 B6 B9 127.9(3)
B1 B5 B6 B7 21.6(3)
B9 B5 B6 B7 -83.2(3)
B4 B5 B6 B7 -38.1(3)
B2 B5 B6 B7 44.8(2)
B1 B2 B6 B10 -80.7(3)
B7 B2 B6 B10 22.8(2)
B5 B2 B6 B10 -103.8(3)
B3 B2 B6 B10 -22.1(3)
Cu1 B2 B6 B10 -164.4(3)
B1 B2 B6 B5 23.1(3)
B7 B2 B6 B5 126.6(3)
B3 B2 B6 B5 81.8(2)
Cu1 B2 B6 B5 -60.6(4)
B1 B2 B6 B9 -20.8(3)
B7 B2 B6 B9 82.8(3)
B5 B2 B6 B9 -43.9(2)
B3 B2 B6 B9 37.9(3)
Cu1 B2 B6 B9 -104.5(4)
B1 B2 B6 B7 -103.6(3)
B5 B2 B6 B7 -126.6(3)
B3 B2 B6 B7 -44.9(2)
Cu1 B2 B6 B7 172.8(4)
B1 B3 B7 B10 -82.3(3)
B8 B3 B7 B10 23.0(3)
B4 B3 B7 B10 -22.6(3)
B2 B3 B7 B10 -103.7(3)
Cu2 B3 B7 B10 -173.4(2)
B1 B3 B7 B2 21.4(2)
B8 B3 B7 B2 126.7(2)
B4 B3 B7 B2 81.1(2)
Cu2 B3 B7 B2 -69.7(2)
B1 B3 B7 B8 -105.3(3)
B4 B3 B7 B8 -45.5(2)
B2 B3 B7 B8 -126.7(2)
Cu2 B3 B7 B8 163.6(3)
B1 B3 B7 B6 -23.8(3)
B8 B3 B7 B6 81.5(2)
B4 B3 B7 B6 35.9(3)
B2 B3 B7 B6 -45.2(2)
Cu2 B3 B7 B6 -114.9(2)
B1 B2 B7 B10 82.1(3)
B6 B2 B7 B10 -22.6(2)
B5 B2 B7 B10 22.3(3)
B3 B2 B7 B10 103.4(3)
Cu1 B2 B7 B10 165.5(4)
B1 B2 B7 B3 -21.2(2)
B6 B2 B7 B3 -125.9(2)
B5 B2 B7 B3 -81.1(2)
Cu1 B2 B7 B3 62.1(4)
B1 B2 B7 B8 23.1(3)
B6 B2 B7 B8 -81.6(2)
B5 B2 B7 B8 -36.7(3)
B3 B2 B7 B8 44.4(2)
Cu1 B2 B7 B8 106.5(4)
B1 B2 B7 B6 104.7(3)
B5 B2 B7 B6 44.8(2)
B3 B2 B7 B6 125.9(2)
Cu1 B2 B7 B6 -171.9(5)
B5 B6 B7 B10 108.9(3)
B2 B6 B7 B10 154.7(3)
B9 B6 B7 B10 50.4(2)
B10 B6 B7 B3 -107.6(3)
B5 B6 B7 B3 1.3(3)
B2 B6 B7 B3 47.1(2)
B9 B6 B7 B3 -57.2(2)
B10 B6 B7 B2 -154.7(3)
B5 B6 B7 B2 -45.8(2)
B9 B6 B7 B2 -104.3(2)
B10 B6 B7 B8 -50.1(2)
B5 B6 B7 B8 58.8(2)
B2 B6 B7 B8 104.6(2)
B9 B6 B7 B8 0.3(2)
B1 B3 B8 B10 80.4(3)
B7 B3 B8 B10 -23.4(3)
B4 B3 B8 B10 103.9(3)
B2 B3 B8 B10 21.3(3)
Cu2 B3 B8 B10 -125.4(8)
B1 B3 B8 B4 -23.5(2)
B7 B3 B8 B4 -127.3(3)
B2 B3 B8 B4 -82.6(2)
Cu2 B3 B8 B4 130.7(9)
B1 B3 B8 B9 20.9(3)
B7 B3 B8 B9 -82.9(2)
B4 B3 B8 B9 44.3(2)
B2 B3 B8 B9 -38.3(3)
Cu2 B3 B8 B9 175.0(8)
B1 B3 B8 B7 103.8(3)
B4 B3 B8 B7 127.3(3)
B2 B3 B8 B7 44.7(2)
Cu2 B3 B8 B7 -102.0(9)
B1 B4 B8 B10 -80.5(3)
B5 B4 B8 B10 -20.0(3)
B3 B4 B8 B10 -104.2(3)
B9 B4 B8 B10 23.7(3)
B1 B4 B8 B3 23.7(2)
B5 B4 B8 B3 84.1(2)
B9 B4 B8 B3 127.8(3)
B1 B4 B8 B9 -104.2(3)
B5 B4 B8 B9 -43.7(2)
B3 B4 B8 B9 -127.8(3)
B1 B4 B8 B7 -21.0(3)
B5 B4 B8 B7 39.5(3)
B3 B4 B8 B7 -44.7(2)
B9 B4 B8 B7 83.1(2)
B3 B7 B8 B10 154.3(3)
B2 B7 B8 B10 107.8(3)
B6 B7 B8 B10 49.7(2)
B10 B7 B8 B3 -154.3(3)
B2 B7 B8 B3 -46.5(2)
B6 B7 B8 B3 -104.5(2)
B10 B7 B8 B4 -109.2(3)
B3 B7 B8 B4 45.1(2)
B2 B7 B8 B4 -1.4(3)
B6 B7 B8 B4 -59.4(2)
B10 B7 B8 B9 -50.0(2)
B3 B7 B8 B9 104.2(2)
B2 B7 B8 B9 57.7(2)
B6 B7 B8 B9 -0.3(2)
B1 B5 B9 B10 -80.3(3)
B6 B5 B9 B10 24.1(3)
B4 B5 B9 B10 -103.7(3)
B2 B5 B9 B10 -20.1(3)
B1 B5 B9 B6 -104.4(3)
B4 B5 B9 B6 -127.8(2)
B2 B5 B9 B6 -44.2(2)
B1 B5 B9 B4 23.5(2)
B6 B5 B9 B4 127.8(2)
B2 B5 B9 B4 83.6(2)
B1 B5 B9 B8 -20.9(3)
B6 B5 B9 B8 83.5(2)
B4 B5 B9 B8 -44.4(2)
B2 B5 B9 B8 39.2(3)
B5 B6 B9 B10 -153.4(3)
B2 B6 B9 B10 -108.5(3)
B7 B6 B9 B10 -49.9(2)
B10 B6 B9 B5 153.4(3)
B2 B6 B9 B5 44.9(2)
B7 B6 B9 B5 103.5(2)
B10 B6 B9 B4 108.7(3)
B5 B6 B9 B4 -44.7(2)
B2 B6 B9 B4 0.2(3)
B7 B6 B9 B4 58.8(2)
B10 B6 B9 B8 49.6(2)
B5 B6 B9 B8 -103.8(2)
B2 B6 B9 B8 -58.9(3)
B7 B6 B9 B8 -0.3(2)
B1 B4 B9 B10 80.4(3)
B5 B4 B9 B10 104.1(3)
B3 B4 B9 B10 20.0(3)
B8 B4 B9 B10 -23.6(3)
B1 B4 B9 B5 -23.7(2)
B3 B4 B9 B5 -84.1(2)
B8 B4 B9 B5 -127.7(3)
B1 B4 B9 B6 20.7(3)
B5 B4 B9 B6 44.5(2)
B3 B4 B9 B6 -39.7(3)
B8 B4 B9 B6 -83.3(3)
B1 B4 B9 B8 104.0(3)
B5 B4 B9 B8 127.7(3)
B3 B4 B9 B8 43.6(2)
B3 B8 B9 B10 109.1(3)
B4 B8 B9 B10 153.9(3)
B7 B8 B9 B10 50.1(2)
B10 B8 B9 B5 -109.1(3)
B3 B8 B9 B5 0.0(3)
B4 B8 B9 B5 44.8(2)
B7 B8 B9 B5 -59.0(2)
B10 B8 B9 B6 -49.8(2)
B3 B8 B9 B6 59.4(2)
B4 B8 B9 B6 104.1(2)
B7 B8 B9 B6 0.3(2)
B10 B8 B9 B4 -153.9(3)
B3 B8 B9 B4 -44.7(2)
B7 B8 B9 B4 -103.8(2)
B5 B6 B10 B8 -32.2(3)
B2 B6 B10 B8 34.3(3)
B9 B6 B10 B8 -56.7(2)
B7 B6 B10 B8 57.7(2)
B5 B6 B10 B9 24.5(2)
B2 B6 B10 B9 91.0(3)
B7 B6 B10 B9 114.4(2)
B5 B6 B10 B7 -89.9(3)
B2 B6 B10 B7 -23.4(2)
B9 B6 B10 B7 -114.4(2)
B3 B8 B10 B6 -34.2(3)
B4 B8 B10 B6 32.0(3)
B9 B8 B10 B6 56.3(2)
B7 B8 B10 B6 -58.2(2)
B3 B8 B10 B9 -90.5(3)
B4 B8 B10 B9 -24.3(3)
B7 B8 B10 B9 -114.5(3)
B3 B8 B10 B7 24.0(3)
B4 B8 B10 B7 90.1(3)
B9 B8 B10 B7 114.5(3)
B5 B9 B10 B6 -24.8(3)
B4 B9 B10 B6 -90.8(3)
B8 B9 B10 B6 -115.1(2)
B5 B9 B10 B8 90.3(3)
B6 B9 B10 B8 115.1(2)
B4 B9 B10 B8 24.3(3)
B5 B9 B10 B7 33.0(3)
B6 B9 B10 B7 57.8(2)
B4 B9 B10 B7 -33.0(4)
B8 B9 B10 B7 -57.3(2)
B3 B7 B10 B6 90.5(3)
B2 B7 B10 B6 23.2(2)
B8 B7 B10 B6 113.9(2)
B3 B7 B10 B8 -23.4(3)
B2 B7 B10 B8 -90.7(3)
B6 B7 B10 B8 -113.9(2)
B3 B7 B10 B9 33.7(3)
B2 B7 B10 B9 -33.6(3)
B8 B7 B10 B9 57.1(2)
B6 B7 B10 B9 -56.8(2)
B14 B11 B12 B16 32.8(3)
B15 B11 B12 B16 -23.5(3)
B13 B11 B12 B16 89.0(3)
Cu3 B11 B12 B16 -144.7(3)
Cu4 B11 B12 B16 146.9(3)
B14 B11 B12 B17 -34.5(3)
B15 B11 B12 B17 -90.9(3)
B13 B11 B12 B17 21.7(2)
Cu3 B11 B12 B17 148.0(2)
Cu4 B11 B12 B17 79.6(2)
B14 B11 B12 B15 56.3(2)
B13 B11 B12 B15 112.5(2)
Cu3 B11 B12 B15 -121.2(2)
Cu4 B11 B12 B15 170.4(2)
B14 B11 B12 B13 -56.2(2)
B15 B11 B12 B13 -112.5(2)
Cu3 B11 B12 B13 126.31(17)
Cu4 B11 B12 B13 57.90(14)
B14 B11 B12 Cu3 177.5(2)
B15 B11 B12 Cu3 121.2(2)
B13 B11 B12 Cu3 -126.31(17)
Cu4 B11 B12 Cu3 -68.41(8)
B12 B11 B13 B18 -89.0(3)
B14 B11 B13 B18 24.7(3)
B15 B11 B13 B18 -31.7(3)
Cu3 B11 B13 B18 -141.2(2)
Cu4 B11 B13 B18 173.7(3)
B12 B11 B13 B17 -21.7(2)
B14 B11 B13 B17 92.0(3)
B15 B11 B13 B17 35.6(3)
Cu3 B11 B13 B17 -73.8(3)
Cu4 B11 B13 B17 -118.9(2)
B12 B11 B13 B14 -113.7(2)
B15 B11 B13 B14 -56.4(2)
Cu3 B11 B13 B14 -165.8(2)
Cu4 B11 B13 B14 149.1(2)
B14 B11 B13 B12 113.7(2)
B15 B11 B13 B12 57.3(2)
Cu3 B11 B13 B12 -52.11(18)
Cu4 B11 B13 B12 -97.21(17)
B12 B11 B13 Cu4 97.21(17)
B14 B11 B13 Cu4 -149.1(2)
B15 B11 B13 Cu4 154.6(2)
Cu3 B11 B13 Cu4 45.10(16)
B16 B12 B13 B11 -110.3(3)
B17 B12 B13 B11 -156.5(2)
B15 B12 B13 B11 -51.6(2)
Cu3 B12 B13 B11 50.46(18)
B11 B12 B13 B18 110.5(2)
B16 B12 B13 B18 0.3(3)
B17 B12 B13 B18 -46.0(2)
B15 B12 B13 B18 58.9(2)
Cu3 B12 B13 B18 160.97(19)
B11 B12 B13 B17 156.5(2)
B16 B12 B13 B17 46.2(2)
B15 B12 B13 B17 104.9(2)
Cu3 B12 B13 B17 -153.1(2)
B11 B12 B13 B14 50.78(19)
B16 B12 B13 B14 -59.5(3)
B17 B12 B13 B14 -105.7(2)
B15 B12 B13 B14 -0.9(2)
Cu3 B12 B13 B14 101.24(19)
B11 B12 B13 Cu4 -77.84(17)
B16 B12 B13 Cu4 171.9(2)
B17 B12 B13 Cu4 125.7(2)
B15 B12 B13 Cu4 -129.48(18)
Cu3 B12 B13 Cu4 -27.38(17)
B12 B11 B14 B13 57.8(2)
B15 B11 B14 B13 114.1(2)
Cu3 B11 B14 B13 67.1(9)
Cu4 B11 B14 B13 -28.68(18)
B12 B11 B14 B18 33.7(3)
B15 B11 B14 B18 89.9(3)
B13 B11 B14 B18 -24.1(2)
Cu3 B11 B14 B18 42.9(10)
Cu4 B11 B14 B18 -52.8(3)
B12 B11 B14 B19 -32.6(3)
B15 B11 B14 B19 23.6(3)
B13 B11 B14 B19 -90.4(3)
Cu3 B11 B14 B19 -23.4(10)
Cu4 B11 B14 B19 -119.1(2)
B12 B11 B14 B15 -56.3(2)
B13 B11 B14 B15 -114.1(2)
Cu3 B11 B14 B15 -47.0(9)
Cu4 B11 B14 B15 -142.7(2)
B18 B13 B14 B11 -153.9(3)
B17 B13 B14 B11 -108.0(3)
B12 B13 B14 B11 -49.9(2)
Cu4 B13 B14 B11 40.4(3)
B11 B13 B14 B18 153.9(3)
B17 B13 B14 B18 45.9(2)
B12 B13 B14 B18 104.0(2)
Cu4 B13 B14 B18 -165.6(3)
B11 B13 B14 B19 109.0(3)
B18 B13 B14 B19 -44.9(2)
B17 B13 B14 B19 1.0(3)
B12 B13 B14 B19 59.1(2)
Cu4 B13 B14 B19 149.4(2)
B11 B13 B14 B15 50.8(2)
B18 B13 B14 B15 -103.2(2)
B17 B13 B14 B15 -57.2(3)
B12 B13 B14 B15 0.9(2)
Cu4 B13 B14 B15 91.2(3)
B12 B11 B15 B19 90.1(3)
B14 B11 B15 B19 -24.2(3)
B13 B11 B15 B19 31.6(3)
Cu3 B11 B15 B19 144.8(2)
Cu4 B11 B15 B19 72.7(5)
B12 B11 B15 B16 23.5(3)
B14 B11 B15 B16 -90.9(3)
B13 B11 B15 B16 -35.0(3)
Cu3 B11 B15 B16 78.2(3)
Cu4 B11 B15 B16 6.1(6)
B14 B11 B15 B12 -114.3(3)
B13 B11 B15 B12 -58.5(2)
Cu3 B11 B15 B12 54.7(2)
Cu4 B11 B15 B12 -17.4(4)
B12 B11 B15 B14 114.3(3)
B13 B11 B15 B14 55.8(2)
Cu3 B11 B15 B14 169.1(2)
Cu4 B11 B15 B14 97.0(4)
B16 B12 B15 B11 154.8(3)
B17 B12 B15 B11 108.8(3)
B13 B12 B15 B11 51.0(2)
Cu3 B12 B15 B11 -54.0(2)
B11 B12 B15 B19 -109.8(3)
B16 B12 B15 B19 45.0(2)
B17 B12 B15 B19 -1.0(3)
B13 B12 B15 B19 -58.8(2)
Cu3 B12 B15 B19 -163.8(2)
B11 B12 B15 B16 -154.8(3)
B17 B12 B15 B16 -45.9(2)
B13 B12 B15 B16 -103.8(2)
Cu3 B12 B15 B16 151.2(2)
B11 B12 B15 B14 -50.2(2)
B16 B12 B15 B14 104.6(3)
B17 B12 B15 B14 58.7(3)
B13 B12 B15 B14 0.9(2)
Cu3 B12 B15 B14 -104.1(2)
B13 B14 B15 B11 -51.1(2)
B18 B14 B15 B11 -109.7(2)
B19 B14 B15 B11 -154.3(3)
B11 B14 B15 B19 154.3(3)
B13 B14 B15 B19 103.2(2)
B18 B14 B15 B19 44.6(2)
B11 B14 B15 B16 108.9(2)
B13 B14 B15 B16 57.9(2)
B18 B14 B15 B16 -0.7(3)
B19 B14 B15 B16 -45.3(2)
B11 B14 B15 B12 50.2(2)
B13 B14 B15 B12 -0.9(2)
B18 B14 B15 B12 -59.5(2)
B19 B14 B15 B12 -104.1(2)
B11 B15 B16 B20 81.1(3)
B19 B15 B16 B20 -23.7(2)
B12 B15 B16 B20 104.0(3)
B14 B15 B16 B20 21.4(3)
B11 B15 B16 B12 -22.9(3)
B19 B15 B16 B12 -127.7(3)
B14 B15 B16 B12 -82.6(2)
B11 B15 B16 B19 104.8(3)
B12 B15 B16 B19 127.7(3)
B14 B15 B16 B19 45.1(2)
B11 B15 B16 B17 21.9(3)
B19 B15 B16 B17 -82.9(2)
B12 B15 B16 B17 44.8(2)
B14 B15 B16 B17 -37.8(3)
B11 B12 B16 B20 -80.8(4)
B17 B12 B16 B20 23.0(3)
B15 B12 B16 B20 -104.0(3)
B13 B12 B16 B20 -21.7(3)
Cu3 B12 B16 B20 -165.2(3)
B11 B12 B16 B15 23.2(3)
B17 B12 B16 B15 127.0(3)
B13 B12 B16 B15 82.3(2)
Cu3 B12 B16 B15 -61.3(4)
B11 B12 B16 B19 -21.0(4)
B17 B12 B16 B19 82.8(3)
B15 B12 B16 B19 -44.1(2)
B13 B12 B16 B19 38.2(3)
Cu3 B12 B16 B19 -105.4(4)
B11 B12 B16 B17 -103.8(3)
B15 B12 B16 B17 -127.0(3)
B13 B12 B16 B17 -44.7(2)
Cu3 B12 B16 B17 171.8(5)
B11 B13 B17 B20 -82.2(3)
B18 B13 B17 B20 23.5(3)
B14 B13 B17 B20 -21.9(4)
B12 B13 B17 B20 -103.3(3)
Cu4 B13 B17 B20 -173.6(2)
B11 B13 B17 B12 21.1(2)
B18 B13 B17 B12 126.8(2)
B14 B13 B17 B12 81.4(2)
Cu4 B13 B17 B12 -70.3(2)
B11 B13 B17 B18 -105.7(3)
B14 B13 B17 B18 -45.4(2)
B12 B13 B17 B18 -126.8(2)
Cu4 B13 B17 B18 162.9(3)
B11 B13 B17 B16 -23.7(3)
B18 B13 B17 B16 82.0(2)
B14 B13 B17 B16 36.6(3)
B12 B13 B17 B16 -44.8(2)
Cu4 B13 B17 B16 -115.1(2)
B11 B12 B17 B20 82.4(3)
B16 B12 B17 B20 -22.6(3)
B15 B12 B17 B20 22.2(3)
B13 B12 B17 B20 103.7(3)
Cu3 B12 B17 B20 166.3(4)
B11 B12 B17 B13 -21.3(2)
B16 B12 B17 B13 -126.4(2)
B15 B12 B17 B13 -81.6(2)
Cu3 B12 B17 B13 62.6(5)
B11 B12 B17 B18 23.1(3)
B16 B12 B17 B18 -82.0(2)
B15 B12 B17 B18 -37.2(3)
B13 B12 B17 B18 44.4(2)
Cu3 B12 B17 B18 107.0(5)
B11 B12 B17 B16 105.1(3)
B15 B12 B17 B16 44.8(2)
B13 B12 B17 B16 126.4(2)
Cu3 B12 B17 B16 -171.1(5)
B15 B16 B17 B20 108.9(3)
B12 B16 B17 B20 154.5(3)
B19 B16 B17 B20 50.3(2)
B20 B16 B17 B13 -107.9(3)
B15 B16 B17 B13 1.0(3)
B12 B16 B17 B13 46.6(2)
B19 B16 B17 B13 -57.6(3)
B20 B16 B17 B12 -154.5(3)
B15 B16 B17 B12 -45.6(2)
B19 B16 B17 B12 -104.2(2)
B20 B16 B17 B18 -50.1(2)
B15 B16 B17 B18 58.8(3)
B12 B16 B17 B18 104.4(2)
B19 B16 B17 B18 0.2(2)
B11 B13 B18 B20 79.7(3)
B17 B13 B18 B20 -23.6(3)
B14 B13 B18 B20 103.6(3)
B12 B13 B18 B20 21.0(3)
Cu4 B13 B18 B20 -124.8(8)
B11 B13 B18 B14 -23.9(2)
B17 B13 B18 B14 -127.2(3)
B12 B13 B18 B14 -82.6(2)
Cu4 B13 B18 B14 131.6(9)
B11 B13 B18 B19 20.6(3)
B17 B13 B18 B19 -82.7(3)
B14 B13 B18 B19 44.5(2)
B12 B13 B18 B19 -38.1(3)
Cu4 B13 B18 B19 176.1(8)
B11 B13 B18 B17 103.3(3)
B14 B13 B18 B17 127.2(3)
B12 B13 B18 B17 44.6(2)
Cu4 B13 B18 B17 -101.2(9)
B11 B14 B18 B20 -79.9(3)
B13 B14 B18 B20 -103.8(3)
B19 B14 B18 B20 23.7(2)
B15 B14 B18 B20 -19.8(3)
B11 B14 B18 B13 24.0(2)
B19 B14 B18 B13 127.5(3)
B15 B14 B18 B13 84.0(2)
B11 B14 B18 B19 -103.6(3)
B13 B14 B18 B19 -127.5(3)
B15 B14 B18 B19 -43.5(2)
B11 B14 B18 B17 -20.8(3)
B13 B14 B18 B17 -44.7(2)
B19 B14 B18 B17 82.8(2)
B15 B14 B18 B17 39.3(2)
B13 B17 B18 B20 153.8(3)
B12 B17 B18 B20 107.5(3)
B16 B17 B18 B20 49.5(2)
B20 B17 B18 B13 -153.8(3)
B12 B17 B18 B13 -46.3(2)
B16 B17 B18 B13 -104.3(2)
B20 B17 B18 B14 -108.8(3)
B13 B17 B18 B14 45.0(2)
B12 B17 B18 B14 -1.3(3)
B16 B17 B18 B14 -59.3(2)
B20 B17 B18 B19 -49.8(2)
B13 B17 B18 B19 104.1(2)
B12 B17 B18 B19 57.8(2)
B16 B17 B18 B19 -0.2(2)
B11 B15 B19 B20 -80.3(3)
B16 B15 B19 B20 23.7(2)
B12 B15 B19 B20 -20.6(3)
B14 B15 B19 B20 -103.7(3)
B11 B15 B19 B16 -103.9(3)
B12 B15 B19 B16 -44.2(2)
B14 B15 B19 B16 -127.3(2)
B11 B15 B19 B14 23.4(2)
B16 B15 B19 B14 127.3(2)
B12 B15 B19 B14 83.1(2)
B11 B15 B19 B18 -20.7(3)
B16 B15 B19 B18 83.3(3)
B12 B15 B19 B18 39.0(3)
B14 B15 B19 B18 -44.1(2)
B15 B16 B19 B20 -153.8(3)
B12 B16 B19 B20 -108.8(3)
B17 B16 B19 B20 -49.9(2)
B20 B16 B19 B15 153.8(3)
B12 B16 B19 B15 45.0(2)
B17 B16 B19 B15 103.9(2)
B20 B16 B19 B14 108.5(3)
B15 B16 B19 B14 -45.3(2)
B12 B16 B19 B14 -0.3(3)
B17 B16 B19 B14 58.6(3)
B20 B16 B19 B18 49.7(2)
B15 B16 B19 B18 -104.1(2)
B12 B16 B19 B18 -59.1(3)
B17 B16 B19 B18 -0.2(2)
B11 B14 B19 B20 80.7(3)
B13 B14 B19 B20 20.2(3)
B18 B14 B19 B20 -23.8(3)
B15 B14 B19 B20 104.2(3)
B11 B14 B19 B15 -23.4(2)
B13 B14 B19 B15 -83.9(2)
B18 B14 B19 B15 -127.9(3)
B11 B14 B19 B16 21.3(3)
B13 B14 B19 B16 -39.2(3)
B18 B14 B19 B16 -83.2(3)
B15 B14 B19 B16 44.7(2)
B11 B14 B19 B18 104.5(3)
B13 B14 B19 B18 44.0(2)
B15 B14 B19 B18 127.9(3)
B13 B18 B19 B20 108.9(3)
B14 B18 B19 B20 153.7(3)
B17 B18 B19 B20 49.8(2)
B20 B18 B19 B15 -108.8(3)
B13 B18 B19 B15 0.1(3)
B14 B18 B19 B15 44.9(2)
B17 B18 B19 B15 -59.0(3)
B20 B18 B19 B16 -49.6(2)
B13 B18 B19 B16 59.3(3)
B14 B18 B19 B16 104.1(2)
B17 B18 B19 B16 0.2(2)
B20 B18 B19 B14 -153.7(3)
B13 B18 B19 B14 -44.8(2)
B17 B18 B19 B14 -103.9(2)
B15 B16 B20 B19 24.2(2)
B12 B16 B20 B19 90.7(3)
B17 B16 B20 B19 114.4(2)
B15 B16 B20 B17 -90.2(3)
B12 B16 B20 B17 -23.7(3)
B19 B16 B20 B17 -114.4(2)
B15 B16 B20 B18 -32.7(3)
B12 B16 B20 B18 33.8(3)
B19 B16 B20 B18 -56.9(2)
B17 B16 B20 B18 57.5(2)
B15 B19 B20 B16 -24.4(2)
B14 B19 B20 B16 -90.8(3)
B18 B19 B20 B16 -115.1(2)
B15 B19 B20 B17 33.5(3)
B16 B19 B20 B17 57.9(2)
B14 B19 B20 B17 -32.9(4)
B18 B19 B20 B17 -57.2(2)
B15 B19 B20 B18 90.7(3)
B16 B19 B20 B18 115.1(2)
B14 B19 B20 B18 24.4(3)
B13 B17 B20 B16 90.4(3)
B12 B17 B20 B16 23.3(3)
B18 B17 B20 B16 114.3(3)
B13 B17 B20 B19 33.3(4)
B12 B17 B20 B19 -33.8(3)
B18 B17 B20 B19 57.2(2)
B16 B17 B20 B19 -57.0(3)
B13 B17 B20 B18 -23.9(3)
B12 B17 B20 B18 -91.0(3)
B16 B17 B20 B18 -114.3(3)
B13 B18 B20 B16 -33.7(3)
B14 B18 B20 B16 32.1(3)
B19 B18 B20 B16 56.5(2)
B17 B18 B20 B16 -58.0(2)
B13 B18 B20 B19 -90.2(3)
B14 B18 B20 B19 -24.4(3)
B17 B18 B20 B19 -114.6(3)
B13 B18 B20 B17 24.4(3)
B14 B18 B20 B17 90.1(3)
B19 B18 B20 B17 114.6(3)
C11 C10 P1 C2 129.5(2)
C15 C10 P1 C2 -47.7(3)
C11 C10 P1 C1 -117.3(2)
C15 C10 P1 C1 65.5(3)
C11 C10 P1 Cu1 0.2(2)
C15 C10 P1 Cu1 -177.1(2)
C7 C2 P1 C10 109.0(3)
C3 C2 P1 C10 -79.1(2)
C7 C2 P1 C1 -1.0(3)
C3 C2 P1 C1 170.9(2)
C7 C2 P1 Cu1 -135.7(2)
C3 C2 P1 Cu1 36.2(3)
P2 C1 P1 C10 159.39(15)
P2 C1 P1 C2 -89.98(17)
P2 C1 P1 Cu1 49.82(16)
C23 C18 P2 C26 -43.8(3)
C19 C18 P2 C26 140.6(2)
C23 C18 P2 C1 66.3(3)
C19 C18 P2 C1 -109.2(2)
C23 C18 P2 Cu2 -177.8(2)
C19 C18 P2 Cu2 6.7(3)
C27 C26 P2 C18 -72.9(3)
C31 C26 P2 C18 115.7(3)
C27 C26 P2 C1 178.2(2)
C31 C26 P2 C1 6.8(3)
C27 C26 P2 Cu2 47.7(3)
C31 C26 P2 Cu2 -123.7(2)
P1 C1 P2 C18 88.06(16)
P1 C1 P2 C26 -160.93(15)
P1 C1 P2 Cu2 -22.46(17)
C48 C43 P3 C35 -45.8(3)
C44 C43 P3 C35 132.2(2)
C48 C43 P3 C34 66.7(3)
C44 C43 P3 C34 -115.4(2)
C48 C43 P3 Cu3 -176.1(2)
C44 C43 P3 Cu3 1.8(3)
C40 C35 P3 C43 105.3(3)
C36 C35 P3 C43 -80.4(3)
C40 C35 P3 C34 -4.1(3)
C36 C35 P3 C34 170.2(2)
C40 C35 P3 Cu3 -138.6(2)
C36 C35 P3 Cu3 35.8(3)
P4 C34 P3 C43 159.24(14)
P4 C34 P3 C35 -90.66(16)
P4 C34 P3 Cu3 49.44(15)
C60 C59 P4 C51 -75.5(2)
C64 C59 P4 C51 108.0(2)
C60 C59 P4 C34 176.08(19)
C64 C59 P4 C34 -0.4(3)
C60 C59 P4 Cu4 42.6(2)
C64 C59 P4 Cu4 -134.0(2)
C52 C51 P4 C59 137.4(2)
C56 C51 P4 C59 -45.0(3)
C52 C51 P4 C34 -112.9(2)
C56 C51 P4 C34 64.6(3)
C52 C51 P4 Cu4 3.9(3)
C56 C51 P4 Cu4 -178.5(2)
P3 C34 P4 C59 -163.34(13)
P3 C34 P4 C51 87.65(15)
P3 C34 P4 Cu4 -22.25(16)
C10 P1 Cu1 N2 -2.64(11)
C2 P1 Cu1 N2 -119.20(13)
C1 P1 Cu1 N2 107.94(11)
C10 P1 Cu1 B2 155.04(19)
C2 P1 Cu1 B2 38.5(2)
C1 P1 Cu1 B2 -94.4(2)
C10 P1 Cu1 B1 -122.04(16)
C2 P1 Cu1 B1 121.40(18)
C1 P1 Cu1 B1 -11.45(17)
C10 P1 Cu1 Cu2 -155.44(9)
C2 P1 Cu1 Cu2 87.99(11)
C1 P1 Cu1 Cu2 -44.86(10)
C11 N2 Cu1 P1 5.05(17)
C17 N2 Cu1 P1 -117.6(2)
C16 N2 Cu1 P1 124.9(2)
C11 N2 Cu1 B2 -160.64(18)
C17 N2 Cu1 B2 76.7(2)
C16 N2 Cu1 B2 -40.8(2)
C11 N2 Cu1 B1 149.93(18)
C17 N2 Cu1 B1 27.3(2)
C16 N2 Cu1 B1 -90.2(2)
C11 N2 Cu1 Cu2 82.4(2)
C17 N2 Cu1 Cu2 -40.3(3)
C16 N2 Cu1 Cu2 -157.77(16)
B1 B2 Cu1 P1 120.59(18)
B6 B2 Cu1 P1 -141.8(3)
B7 B2 Cu1 P1 25.1(6)
B5 B2 Cu1 P1 168.42(13)
B3 B2 Cu1 P1 76.6(2)
B1 B2 Cu1 N2 -86.35(18)
B6 B2 Cu1 N2 11.3(5)
B7 B2 Cu1 N2 178.2(4)
B5 B2 Cu1 N2 -38.5(2)
B3 B2 Cu1 N2 -130.36(17)
B6 B2 Cu1 B1 97.6(4)
B7 B2 Cu1 B1 -95.5(5)
B5 B2 Cu1 B1 47.83(19)
B3 B2 Cu1 B1 -44.01(19)
B1 B2 Cu1 Cu2 67.68(15)
B6 B2 Cu1 Cu2 165.3(4)
B7 B2 Cu1 Cu2 -27.8(4)
B5 B2 Cu1 Cu2 115.51(18)
B3 B2 Cu1 Cu2 23.67(15)
B4 B1 Cu1 P1 -144.0(8)
B3 B1 Cu1 P1 -79.8(2)
B5 B1 Cu1 P1 175.97(13)
B2 B1 Cu1 P1 -130.81(15)
Cu2 B1 Cu1 P1 -38.59(15)
B4 B1 Cu1 N2 103.9(9)
B3 B1 Cu1 N2 168.19(17)
B5 B1 Cu1 N2 63.9(2)
B2 B1 Cu1 N2 117.15(16)
Cu2 B1 Cu1 N2 -150.63(7)
B4 B1 Cu1 B2 -13.2(9)
B3 B1 Cu1 B2 51.0(2)
B5 B1 Cu1 B2 -53.2(2)
Cu2 B1 Cu1 B2 92.22(16)
B4 B1 Cu1 Cu2 -105.5(9)
B3 B1 Cu1 Cu2 -41.18(16)
B5 B1 Cu1 Cu2 -145.4(2)
B2 B1 Cu1 Cu2 -92.22(16)
C18 P2 Cu2 B3 151.5(3)
C26 P2 Cu2 B3 29.8(3)
C1 P2 Cu2 B3 -98.3(3)
C18 P2 Cu2 N3 -4.30(12)
C26 P2 Cu2 N3 -126.03(13)
C1 P2 Cu2 N3 105.93(12)
C18 P2 Cu2 B1 -162.90(14)
C26 P2 Cu2 B1 75.36(16)
C1 P2 Cu2 B1 -52.67(15)
C18 P2 Cu2 Cu1 -116.43(10)
C26 P2 Cu2 Cu1 121.83(12)
C1 P2 Cu2 Cu1 -6.20(10)
B1 B3 Cu2 P2 60.1(4)
B8 B3 Cu2 P2 -95.9(9)
B7 B3 Cu2 P2 170.16(18)
B4 B3 Cu2 P2 27.1(5)
B2 B3 Cu2 P2 116.6(3)
B1 B3 Cu2 N3 -146.25(15)
B8 B3 Cu2 N3 57.7(9)
B7 B3 Cu2 N3 -36.2(3)
B4 B3 Cu2 N3 -179.3(2)
B2 B3 Cu2 N3 -89.77(16)
B8 B3 Cu2 B1 -156.0(9)
B7 B3 Cu2 B1 110.0(3)
B4 B3 Cu2 B1 -33.0(2)
B2 B3 Cu2 B1 56.48(18)
B1 B3 Cu2 Cu1 -34.52(15)
B8 B3 Cu2 Cu1 169.5(9)
B7 B3 Cu2 Cu1 75.5(2)
B4 B3 Cu2 Cu1 -67.5(3)
B2 B3 Cu2 Cu1 21.96(13)
C19 N3 Cu2 P2 2.60(18)
C24 N3 Cu2 P2 118.85(16)
C25 N3 Cu2 P2 -123.58(18)
C19 N3 Cu2 B3 -168.68(19)
C24 N3 Cu2 B3 -52.4(2)
C25 N3 Cu2 B3 65.1(2)
C19 N3 Cu2 B1 152.9(2)
C24 N3 Cu2 B1 -90.8(2)
C25 N3 Cu2 B1 26.8(3)
C19 N3 Cu2 Cu1 99.01(18)
C24 N3 Cu2 Cu1 -144.73(15)
C25 N3 Cu2 Cu1 -27.16(19)
B4 B1 Cu2 P2 -127.88(18)
B3 B1 Cu2 P2 -158.61(14)
B5 B1 Cu2 P2 150.5(4)
B2 B1 Cu2 P2 135.46(14)
Cu1 B1 Cu2 P2 67.99(10)
B4 B1 Cu2 B3 30.7(2)
B5 B1 Cu2 B3 -50.9(4)
B2 B1 Cu2 B3 -65.9(2)
Cu1 B1 Cu2 B3 -133.40(18)
B4 B1 Cu2 N3 89.7(3)
B3 B1 Cu2 N3 59.0(2)
B5 B1 Cu2 N3 8.0(5)
B2 B1 Cu2 N3 -7.0(3)
Cu1 B1 Cu2 N3 -74.44(17)
B4 B1 Cu2 Cu1 164.1(2)
B3 B1 Cu2 Cu1 133.40(18)
B5 B1 Cu2 Cu1 82.5(4)
B2 B1 Cu2 Cu1 67.47(16)
P1 Cu1 Cu2 P2 26.39(3)
N2 Cu1 Cu2 P2 -51.00(15)
B2 Cu1 Cu2 P2 -179.41(10)
B1 Cu1 Cu2 P2 -130.83(9)
P1 Cu1 Cu2 B3 -173.62(9)
N2 Cu1 Cu2 B3 108.99(17)
B2 Cu1 Cu2 B3 -19.42(12)
B1 Cu1 Cu2 B3 29.16(12)
P1 Cu1 Cu2 N3 -61.22(6)
N2 Cu1 Cu2 N3 -138.61(16)
B2 Cu1 Cu2 N3 92.98(11)
B1 Cu1 Cu2 N3 141.56(11)
P1 Cu1 Cu2 B1 157.22(9)
N2 Cu1 Cu2 B1 79.83(18)
B2 Cu1 Cu2 B1 -48.58(13)
C43 P3 Cu3 N5 -3.91(12)
C35 P3 Cu3 N5 -120.98(13)
C34 P3 Cu3 N5 106.51(12)
C43 P3 Cu3 B12 154.4(2)
C35 P3 Cu3 B12 37.3(2)
C34 P3 Cu3 B12 -95.2(2)
C43 P3 Cu3 B11 -122.11(18)
C35 P3 Cu3 B11 120.81(19)
C34 P3 Cu3 B11 -11.69(19)
C43 P3 Cu3 Cu4 -155.60(10)
C35 P3 Cu3 Cu4 87.32(12)
C34 P3 Cu3 Cu4 -45.18(10)
C44 N5 Cu3 P3 6.07(18)
C50 N5 Cu3 P3 -116.6(2)
C49 N5 Cu3 P3 126.23(19)
C44 N5 Cu3 B12 -160.06(19)
C50 N5 Cu3 B12 77.2(2)
C49 N5 Cu3 B12 -39.9(2)
C44 N5 Cu3 B11 151.34(19)
C50 N5 Cu3 B11 28.6(2)
C49 N5 Cu3 B11 -88.5(2)
C44 N5 Cu3 Cu4 84.4(2)
C50 N5 Cu3 Cu4 -38.3(3)
C49 N5 Cu3 Cu4 -155.39(16)
B11 B12 Cu3 P3 121.49(18)
B16 B12 Cu3 P3 -140.1(4)
B17 B12 Cu3 P3 25.2(6)
B15 B12 Cu3 P3 169.40(13)
B13 B12 Cu3 P3 77.0(3)
B11 B12 Cu3 N5 -84.74(18)
B16 B12 Cu3 N5 13.7(5)
B17 B12 Cu3 N5 178.9(4)
B15 B12 Cu3 N5 -36.8(2)
B13 B12 Cu3 N5 -129.27(17)
B16 B12 Cu3 B11 98.4(5)
B17 B12 Cu3 B11 -96.3(5)
B15 B12 Cu3 B11 47.9(2)
B13 B12 Cu3 B11 -44.53(18)
B11 B12 Cu3 Cu4 67.93(14)
B16 B12 Cu3 Cu4 166.4(5)
B17 B12 Cu3 Cu4 -28.4(5)
B15 B12 Cu3 Cu4 115.84(19)
B13 B12 Cu3 Cu4 23.41(15)
B12 B11 Cu3 P3 -130.77(16)
B14 B11 Cu3 P3 -140.7(8)
B15 B11 Cu3 P3 176.11(14)
B13 B11 Cu3 P3 -79.2(2)
Cu4 B11 Cu3 P3 -38.68(16)
B12 B11 Cu3 N5 118.21(16)
B14 B11 Cu3 N5 108.3(9)
B15 B11 Cu3 N5 65.1(2)
B13 B11 Cu3 N5 169.75(18)
Cu4 B11 Cu3 N5 -149.71(7)
B14 B11 Cu3 B12 -9.9(8)
B15 B11 Cu3 B12 -53.1(2)
B13 B11 Cu3 B12 51.5(2)
Cu4 B11 Cu3 B12 92.09(16)
B12 B11 Cu3 Cu4 -92.09(16)
B14 B11 Cu3 Cu4 -102.0(9)
B15 B11 Cu3 Cu4 -145.2(2)
B13 B11 Cu3 Cu4 -40.55(16)
B11 B13 Cu4 P4 58.0(4)
B18 B13 Cu4 P4 -99.4(9)
B17 B13 Cu4 P4 167.90(19)
B14 B13 Cu4 P4 24.1(5)
B12 B13 Cu4 P4 114.0(3)
B11 B13 Cu4 N7 -147.42(15)
B18 B13 Cu4 N7 55.3(9)
B17 B13 Cu4 N7 -37.5(3)
B14 B13 Cu4 N7 178.8(2)
B12 B13 Cu4 N7 -91.41(17)
B18 B13 Cu4 B11 -157.3(10)
B17 B13 Cu4 B11 109.9(3)
B14 B13 Cu4 B11 -33.8(2)
B12 B13 Cu4 B11 56.01(19)
B11 B13 Cu4 Cu3 -34.12(15)
B18 B13 Cu4 Cu3 168.6(9)
B17 B13 Cu4 Cu3 75.8(2)
B14 B13 Cu4 Cu3 -68.0(3)
B12 B13 Cu4 Cu3 21.89(15)
C59 P4 Cu4 B13 34.7(3)
C51 P4 Cu4 B13 153.4(3)
C34 P4 Cu4 B13 -96.2(3)
C59 P4 Cu4 N7 -121.94(13)
C51 P4 Cu4 N7 -3.19(11)
C34 P4 Cu4 N7 107.21(12)
C59 P4 Cu4 B11 78.61(15)
C51 P4 Cu4 B11 -162.64(14)
C34 P4 Cu4 B11 -52.23(15)
C59 P4 Cu4 Cu3 124.34(11)
C51 P4 Cu4 Cu3 -116.90(10)
C34 P4 Cu4 Cu3 -6.50(10)
C52 N7 Cu4 B13 -168.67(19)
C58 N7 Cu4 B13 66.0(2)
C57 N7 Cu4 B13 -50.7(2)
C52 N7 Cu4 P4 2.91(17)
C58 N7 Cu4 P4 -122.43(19)
C57 N7 Cu4 P4 120.91(17)
C52 N7 Cu4 B11 154.1(2)
C58 N7 Cu4 B11 28.8(3)
C57 N7 Cu4 B11 -87.9(2)
C52 N7 Cu4 Cu3 98.60(17)
C58 N7 Cu4 Cu3 -26.7(2)
C57 N7 Cu4 Cu3 -143.41(16)
B12 B11 Cu4 B13 -65.9(2)
B14 B11 Cu4 B13 30.5(2)
B15 B11 Cu4 B13 -50.2(4)
Cu3 B11 Cu4 B13 -133.9(2)
B12 B11 Cu4 P4 134.84(16)
B14 B11 Cu4 P4 -128.72(19)
B15 B11 Cu4 P4 150.6(4)
B13 B11 Cu4 P4 -159.24(15)
Cu3 B11 Cu4 P4 66.89(11)
B12 B11 Cu4 N7 -9.0(3)
B14 B11 Cu4 N7 87.4(3)
B15 B11 Cu4 N7 6.7(5)
B13 B11 Cu4 N7 56.9(2)
Cu3 B11 Cu4 N7 -77.00(18)
B12 B11 Cu4 Cu3 67.95(17)
B14 B11 Cu4 Cu3 164.4(3)
B15 B11 Cu4 Cu3 83.7(4)
B13 B11 Cu4 Cu3 133.9(2)
P3 Cu3 Cu4 B13 -173.45(9)
N5 Cu3 Cu4 B13 108.37(16)
B12 Cu3 Cu4 B13 -19.29(13)
B11 Cu3 Cu4 B13 28.96(13)
P3 Cu3 Cu4 P4 26.61(3)
N5 Cu3 Cu4 P4 -51.58(14)
B12 Cu3 Cu4 P4 -179.23(10)
B11 Cu3 Cu4 P4 -130.98(10)
P3 Cu3 Cu4 N7 -61.74(7)
N5 Cu3 Cu4 N7 -139.92(15)
B12 Cu3 Cu4 N7 92.42(12)
B11 Cu3 Cu4 N7 140.67(12)
P3 Cu3 Cu4 B11 157.59(10)
N5 Cu3 Cu4 B11 79.41(17)
B12 Cu3 Cu4 B11 -48.25(14)
